data_7204644
loop_
_publ_author_name
'Litvinov, Aleksey L.'
'Konarev, Dmitri V.'
'Kovalevsky, Andrey Yu.'
'Coppens, Philip'
'Lyubovskaya, Rimma N.'

_publ_section_title
;
 Synthesis and crystal structure of a new supramolecular complex:
 [(ZnTPP)2Prz]&#xFFFD;C60&#xFFFD;5.34C7H8&#xFFFD;0.66C6H5CNElectronic
 supplementary information (ESI) available: charaterisation for
 compound 1. See http://www.rsc.org/suppdata/ce/b3/b303415a/
;
_journal_issue 25
_journal_name_full CrystEngComm
_journal_page_first 137
_journal_paper_doi 10.1039/b303415a
_journal_volume 5
_journal_year 2003
_chemical_formula_sum 'C190.5 H98.02 N10.66 Zn2'
_chemical_formula_weight 2666.80
_chemical_melting_point ?
_chemical_name_common
;bis-(tetraphenylporphirinate Zn(ii))pyrazine fullerene
molecular complex
;
_chemical_name_systematic
; 
bis-(tetraphenylporphirinate Zn(II))pyrazine fullerene molecular complex 
;
_space_group_IT_number 2
_symmetry_cell_setting triclinic
_symmetry_space_group_name_Hall '-P 1'
_symmetry_space_group_name_H-M 'P -1'
_atom_sites_solution_hydrogens geom
_atom_sites_solution_primary direct
_atom_sites_solution_secondary difmap
_audit_creation_method SHELXL-97
_cell_angle_alpha 85.67
_cell_angle_beta 84.58
_cell_angle_gamma 88.38
_cell_formula_units_Z 2
_cell_length_a 13.3658(2)
_cell_length_b 19.5386(3)
_cell_length_c 24.7121(4)
_cell_measurement_reflns_used 876
_cell_measurement_temperature 90(1)
_cell_measurement_theta_max 25
_cell_measurement_theta_min 4
_cell_volume 6404.90(17)
_computing_cell_refinement 'Bruker SMART'
_computing_data_collection 'Bruker SMART'
_computing_data_reduction 'Bruker SHELXTL'
_computing_molecular_graphics 'Bruker SHELXTL'
_computing_publication_material 'Bruker SHELXTL'
_computing_structure_refinement 'SHELXL-97 (Sheldrick, 1997)'
_computing_structure_solution 'SHELXS-97 (Sheldrick, 1990)'
_diffrn_ambient_temperature 90(1)
_diffrn_measured_fraction_theta_full 0.918
_diffrn_measured_fraction_theta_max 0.918
_diffrn_measurement_device_type 'CCD area detector'
_diffrn_measurement_method 'phi and omega scans'
_diffrn_radiation_monochromator graphite
_diffrn_radiation_source 'rotating anode'
_diffrn_radiation_type MoK\a
_diffrn_radiation_wavelength 0.71073
_diffrn_reflns_av_R_equivalents 0.0428
_diffrn_reflns_av_sigmaI/netI 0.0402
_diffrn_reflns_limit_h_max 17
_diffrn_reflns_limit_h_min -17
_diffrn_reflns_limit_k_max 27
_diffrn_reflns_limit_k_min -26
_diffrn_reflns_limit_l_max 34
_diffrn_reflns_limit_l_min -34
_diffrn_reflns_number 115208
_diffrn_reflns_theta_full 29.68
_diffrn_reflns_theta_max 29.68
_diffrn_reflns_theta_min 2.19
_exptl_absorpt_coefficient_mu 0.443
_exptl_absorpt_correction_T_max 0.9571
_exptl_absorpt_correction_T_min 0.8786
_exptl_absorpt_correction_type none
_exptl_crystal_colour black
_exptl_crystal_density_diffrn 1.383
_exptl_crystal_density_method 'not measured'
_exptl_crystal_description pizm
_exptl_crystal_F_000 2751
_exptl_crystal_size_max 0.30
_exptl_crystal_size_mid 0.20
_exptl_crystal_size_min 0.10
_refine_diff_density_max 1.514
_refine_diff_density_min -0.962
_refine_diff_density_rms 0.096
_refine_ls_extinction_method none
_refine_ls_goodness_of_fit_ref 1.050
_refine_ls_hydrogen_treatment 'riding model'
_refine_ls_matrix_type fullcycle
_refine_ls_number_parameters 1816
_refine_ls_number_reflns 33340
_refine_ls_number_restraints 42
_refine_ls_restrained_S_all 1.056
_refine_ls_R_factor_all 0.0775
_refine_ls_R_factor_gt 0.0625
_refine_ls_shift/su_max 0.003
_refine_ls_shift/su_mean 0.000
_refine_ls_structure_factor_coef Fsqd
_refine_ls_weighting_details 'calc w=1/[\s^2^(Fo^2^)+(0.0978P)^2^+7.6655P] where P=(Fo^2^+2Fc^2^)/3'
_refine_ls_weighting_scheme calc
_refine_ls_wR_factor_gt 0.1729
_refine_ls_wR_factor_ref 0.1831
_reflns_number_gt 26069
_reflns_number_total 33340
_reflns_threshold_expression >2sigma(I)
_cod_data_source_file b303415a.txt
_cod_data_source_block znpyraz
_cod_depositor_comments
;
The following automatic conversions were performed:
'_symmetry_cell_setting' value 'Triclinic' changed to 'triclinic'
according to '/home/adriana/struct/CIF-dictionaries/cif_core.dic'
dictionary named 'cif_core.dic' version 2.4.1 from 2010-06-29.

Automatic conversion script
Id: cif_fix_enum 1555 2011-01-17 13:19:09Z saulius 

The following automatic conversions were performed:

'_chemical_melting_point' value 'not measured' was changed to '?' -
the value is undefined or not given.

Automatic conversion script
Id: cif_fix_values 1569 2011-02-09 13:29:24Z adriana 
;
_cod_original_cell_volume 6405.0(2)
_cod_original_sg_symbol_H-M P-1
_cod_original_formula_sum 'C190.50 H98.02 N10.66 Zn2'
_cod_database_code 7204644

loop_
_symmetry_equiv_pos_as_xyz
'x, y, z'
'-x, -y, -z'

loop_
_atom_site_label
_atom_site_type_symbol
_atom_site_fract_x
_atom_site_fract_y
_atom_site_fract_z
_atom_site_U_iso_or_equiv
_atom_site_adp_type
_atom_site_occupancy
_atom_site_symmetry_multiplicity
_atom_site_calc_flag
_atom_site_refinement_flags
_atom_site_disorder_assembly
_atom_site_disorder_group
Zn1 Zn 0.549045(19) 0.435863(13) 0.721304(10) 0.01630(6) Uani 1 1 d . . .
Zn2 Zn 0.556918(18) 0.791822(12) 0.756074(10) 0.01377(6) Uani 1 1 d . . .
N1 N 0.39568(14) 0.42986(10) 0.74238(8) 0.0184(4) Uani 1 1 d . . .
N2 N 0.56886(14) 0.44449(10) 0.80282(8) 0.0182(4) Uani 1 1 d . . .
N3 N 0.70198(15) 0.41908(10) 0.70629(8) 0.0181(4) Uani 1 1 d . . .
N4 N 0.52894(15) 0.39964(10) 0.64768(8) 0.0181(4) Uani 1 1 d . . .
N5 N 0.55252(15) 0.54916(10) 0.71082(8) 0.0187(4) Uani 1 1 d . . .
N6 N 0.55640(14) 0.68594(10) 0.73407(8) 0.0169(4) Uani 1 1 d . . .
N7 N 0.40356(14) 0.80105(9) 0.77651(7) 0.0155(3) Uani 1 1 d . . .
N8 N 0.57620(14) 0.77267(10) 0.83771(8) 0.0166(4) Uani 1 1 d . . .
N9 N 0.70919(14) 0.80764(10) 0.74044(7) 0.0160(3) Uani 1 1 d . . .
N10 N 0.53655(14) 0.83723(9) 0.67980(7) 0.0153(3) Uani 1 1 d . . .
C1 C 0.32443(17) 0.41269(12) 0.70940(10) 0.0197(4) Uani 1 1 d . . .
C2 C 0.22645(18) 0.41231(13) 0.73958(10) 0.0237(5) Uani 1 1 d . . .
H2A H 0.1646 0.4020 0.7262 0.028 Uiso 1 1 calc R . .
C3 C 0.23956(18) 0.42946(13) 0.79079(10) 0.0234(5) Uani 1 1 d . . .
H3A H 0.1885 0.4338 0.8199 0.028 Uiso 1 1 calc R . .
C4 C 0.34573(17) 0.43974(12) 0.79249(10) 0.0194(4) Uani 1 1 d . . .
C5 C 0.39066(17) 0.45483(12) 0.83928(10) 0.0200(4) Uani 1 1 d . . .
C6 C 0.49461(18) 0.45807(12) 0.84308(10) 0.0200(4) Uani 1 1 d . . .
C7 C 0.5397(2) 0.47611(14) 0.89098(11) 0.0271(5) Uani 1 1 d . . .
H7A H 0.5050 0.4880 0.9244 0.033 Uiso 1 1 calc R . .
C8 C 0.64040(19) 0.47286(14) 0.87907(10) 0.0258(5) Uani 1 1 d . . .
H8A H 0.6900 0.4822 0.9025 0.031 Uiso 1 1 calc R . .
C9 C 0.65845(18) 0.45238(12) 0.82374(9) 0.0193(4) Uani 1 1 d . . .
C10 C 0.75396(17) 0.44178(12) 0.79635(10) 0.0196(4) Uani 1 1 d . . .
C11 C 0.77305(17) 0.42329(12) 0.74229(10) 0.0193(4) Uani 1 1 d . . .
C12 C 0.87069(19) 0.40409(14) 0.71714(10) 0.0251(5) Uani 1 1 d . . .
H12B H 0.9324 0.4028 0.7334 0.030 Uiso 1 1 calc R . .
C13 C 0.85730(19) 0.38823(14) 0.66576(11) 0.0260(5) Uani 1 1 d . . .
H13B H 0.9079 0.3736 0.6392 0.031 Uiso 1 1 calc R . .
C14 C 0.75147(17) 0.39789(12) 0.65910(10) 0.0196(4) Uani 1 1 d . . .
C15 C 0.70669(18) 0.38480(12) 0.61212(9) 0.0196(4) Uani 1 1 d . . .
C16 C 0.60286(18) 0.38549(12) 0.60723(9) 0.0197(4) Uani 1 1 d . . .
C17 C 0.55781(19) 0.36952(13) 0.55900(10) 0.0233(5) Uani 1 1 d . . .
H17B H 0.5923 0.3594 0.5251 0.028 Uiso 1 1 calc R . .
C18 C 0.45682(19) 0.37175(13) 0.57133(10) 0.0236(5) Uani 1 1 d . . .
H18B H 0.4072 0.3629 0.5478 0.028 Uiso 1 1 calc R . .
C19 C 0.43883(18) 0.39009(12) 0.62696(10) 0.0202(4) Uani 1 1 d . . .
C20 C 0.34324(18) 0.39538(12) 0.65520(10) 0.0203(4) Uani 1 1 d . . .
C21 C 0.32362(18) 0.46556(13) 0.89017(10) 0.0238(5) Uani 1 1 d . . .
C22 C 0.3183(3) 0.41517(17) 0.93299(12) 0.0396(7) Uani 1 1 d . . .
H22A H 0.3553 0.3733 0.9293 0.048 Uiso 1 1 calc R . .
C23 C 0.2589(3) 0.4256(2) 0.98140(13) 0.0472(8) Uani 1 1 d . . .
H23B H 0.2557 0.3907 1.0104 0.057 Uiso 1 1 calc R . .
C24 C 0.2051(2) 0.48604(19) 0.98723(12) 0.0400(7) Uani 1 1 d . . .
H24B H 0.1652 0.4932 1.0203 0.048 Uiso 1 1 calc R . .
C25 C 0.2096(2) 0.53613(17) 0.94488(13) 0.0359(7) Uani 1 1 d . . .
H25B H 0.1723 0.5779 0.9488 0.043 Uiso 1 1 calc R . .
C26 C 0.26844(19) 0.52620(14) 0.89622(12) 0.0286(5) Uani 1 1 d . . .
H26B H 0.2707 0.5610 0.8672 0.034 Uiso 1 1 calc R . .
C27 C 0.84262(18) 0.44813(13) 0.82814(10) 0.0213(5) Uani 1 1 d . . .
C28 C 0.9129(2) 0.49928(14) 0.81361(12) 0.0285(5) Uani 1 1 d . . .
H28D H 0.9057 0.5303 0.7826 0.034 Uiso 1 1 calc R . .
C29 C 0.9937(2) 0.50480(15) 0.84460(13) 0.0332(6) Uani 1 1 d . . .
H29A H 1.0415 0.5396 0.8346 0.040 Uiso 1 1 calc R . .
C30 C 1.0048(2) 0.46018(16) 0.88973(12) 0.0324(6) Uani 1 1 d . . .
H30B H 1.0598 0.4646 0.9109 0.039 Uiso 1 1 calc R . .
C31 C 0.93571(19) 0.40892(16) 0.90414(11) 0.0289(5) Uani 1 1 d . . .
H31B H 0.9433 0.3781 0.9352 0.035 Uiso 1 1 calc R . .
C32 C 0.85542(18) 0.40248(14) 0.87328(10) 0.0240(5) Uani 1 1 d . . .
H32B H 0.8089 0.3668 0.8829 0.029 Uiso 1 1 calc R . .
C33 C 0.77443(18) 0.36592(13) 0.56345(10) 0.0217(5) Uani 1 1 d . . .
C34 C 0.7836(2) 0.29838(14) 0.54928(11) 0.0297(6) Uani 1 1 d . . .
H34B H 0.7479 0.2635 0.5714 0.036 Uiso 1 1 calc R . .
C35 C 0.8444(2) 0.28109(15) 0.50304(12) 0.0335(6) Uani 1 1 d . . .
H35D H 0.8494 0.2348 0.4937 0.040 Uiso 1 1 calc R . .
C36 C 0.8973(2) 0.33119(16) 0.47093(11) 0.0307(6) Uani 1 1 d . . .
H36A H 0.9386 0.3196 0.4394 0.037 Uiso 1 1 calc R . .
C37 C 0.8898(2) 0.39840(16) 0.48507(12) 0.0340(6) Uani 1 1 d . . .
H37B H 0.9265 0.4329 0.4631 0.041 Uiso 1 1 calc R . .
C38 C 0.8292(2) 0.41599(14) 0.53107(11) 0.0293(5) Uani 1 1 d . . .
H38B H 0.8251 0.4623 0.5405 0.035 Uiso 1 1 calc R . .
C39 C 0.25588(18) 0.37603(13) 0.62599(10) 0.0230(5) Uani 1 1 d . . .
C40 C 0.2307(3) 0.30831(17) 0.62655(16) 0.0479(9) Uani 1 1 d . . .
H40B H 0.2669 0.2744 0.6468 0.057 Uiso 1 1 calc R . .
C41 C 0.1524(3) 0.28860(19) 0.59777(17) 0.0526(10) Uani 1 1 d . . .
H41B H 0.1365 0.2415 0.5983 0.063 Uiso 1 1 calc R . .
C42 C 0.0989(2) 0.33654(17) 0.56904(12) 0.0355(6) Uani 1 1 d . . .
H42D H 0.0446 0.3233 0.5502 0.043 Uiso 1 1 calc R . .
C43 C 0.1239(3) 0.40332(19) 0.56768(16) 0.0490(9) Uani 1 1 d . . .
H43A H 0.0876 0.4368 0.5470 0.059 Uiso 1 1 calc R . .
C44 C 0.2018(3) 0.42374(16) 0.59605(15) 0.0432(8) Uani 1 1 d . . .
H44A H 0.2178 0.4709 0.5947 0.052 Uiso 1 1 calc R . .
C45 C 0.46871(19) 0.58543(13) 0.72180(13) 0.0295(6) Uani 1 1 d . . .
H45A H 0.4057 0.5641 0.7217 0.035 Uiso 1 1 calc R . .
C46 C 0.47061(19) 0.65348(13) 0.73345(13) 0.0288(6) Uani 1 1 d . . .
H46A H 0.4089 0.6776 0.7412 0.035 Uiso 1 1 calc R . .
C47 C 0.64040(19) 0.65022(13) 0.72166(12) 0.0279(5) Uani 1 1 d . . .
H47A H 0.7033 0.6719 0.7209 0.033 Uiso 1 1 calc R . .
C48 C 0.63837(19) 0.58199(13) 0.70980(12) 0.0276(5) Uani 1 1 d . . .
H48A H 0.6999 0.5582 0.7007 0.033 Uiso 1 1 calc R . .
C49 C 0.33182(16) 0.81882(11) 0.74148(9) 0.0167(4) Uani 1 1 d . . .
C50 C 0.23302(18) 0.81543(13) 0.77058(10) 0.0219(5) Uani 1 1 d . . .
H50A H 0.1708 0.8254 0.7557 0.026 Uiso 1 1 calc R . .
C51 C 0.24621(18) 0.79520(13) 0.82325(10) 0.0220(5) Uani 1 1 d . . .
H51A H 0.1948 0.7874 0.8522 0.026 Uiso 1 1 calc R . .
C52 C 0.35377(16) 0.78768(11) 0.82699(9) 0.0169(4) Uani 1 1 d . . .
C53 C 0.39876(17) 0.77120(11) 0.87553(9) 0.0167(4) Uani 1 1 d . . .
C54 C 0.50266(17) 0.76538(12) 0.88007(9) 0.0173(4) Uani 1 1 d . . .
C55 C 0.54800(18) 0.75314(13) 0.93105(9) 0.0225(5) Uani 1 1 d . . .
H55A H 0.5136 0.7469 0.9664 0.027 Uiso 1 1 calc R . .
C56 C 0.64893(19) 0.75226(14) 0.91850(10) 0.0237(5) Uani 1 1 d . . .
H56A H 0.6987 0.7448 0.9434 0.028 Uiso 1 1 calc R . .
C57 C 0.66652(17) 0.76484(12) 0.85991(9) 0.0182(4) Uani 1 1 d . . .
C58 C 0.76164(17) 0.77290(12) 0.83170(9) 0.0177(4) Uani 1 1 d . . .
C59 C 0.78068(16) 0.79622(12) 0.77651(9) 0.0171(4) Uani 1 1 d . . .
C60 C 0.87843(18) 0.81340(14) 0.74985(10) 0.0234(5) Uani 1 1 d . . .
H60A H 0.9404 0.8099 0.7659 0.028 Uiso 1 1 calc R . .
C61 C 0.86493(18) 0.83556(13) 0.69731(10) 0.0233(5) Uani 1 1 d . . .
H61A H 0.9156 0.8507 0.6698 0.028 Uiso 1 1 calc R . .
C62 C 0.75911(17) 0.83158(11) 0.69160(9) 0.0173(4) Uani 1 1 d . . .
C63 C 0.71405(17) 0.85077(12) 0.64352(9) 0.0175(4) Uani 1 1 d . . .
C64 C 0.61032(17) 0.85365(11) 0.63860(9) 0.0170(4) Uani 1 1 d . . .
C65 C 0.56491(18) 0.87561(12) 0.58907(9) 0.0206(4) Uani 1 1 d . . .
H65A H 0.5993 0.8891 0.5547 0.025 Uiso 1 1 calc R . .
C66 C 0.46426(18) 0.87332(12) 0.60109(9) 0.0201(4) Uani 1 1 d . . .
H66A H 0.4145 0.8851 0.5768 0.024 Uiso 1 1 calc R . .
C67 C 0.44644(17) 0.84960(11) 0.65800(9) 0.0164(4) Uani 1 1 d . . .
C68 C 0.35085(17) 0.84078(11) 0.68612(9) 0.0172(4) Uani 1 1 d . . .
C69 C 0.32976(17) 0.76164(12) 0.92685(9) 0.0188(4) Uani 1 1 d . . .
C70 C 0.32427(19) 0.69832(13) 0.95697(10) 0.0228(5) Uani 1 1 d . . .
H70A H 0.3661 0.6610 0.9455 0.027 Uiso 1 1 calc R . .
C71 C 0.2579(2) 0.68934(14) 1.00374(10) 0.0266(5) Uani 1 1 d . . .
H71A H 0.2553 0.6461 1.0242 0.032 Uiso 1 1 calc R . .
C72 C 0.19553(19) 0.74312(14) 1.02069(10) 0.0261(5) Uani 1 1 d . . .
H72A H 0.1491 0.7366 1.0521 0.031 Uiso 1 1 calc R . .
C73 C 0.20159(18) 0.80648(14) 0.99124(10) 0.0237(5) Uani 1 1 d . . .
H73A H 0.1597 0.8437 1.0029 0.028 Uiso 1 1 calc R . .
C74 C 0.26848(18) 0.81584(13) 0.94483(9) 0.0213(5) Uani 1 1 d . . .
H74A H 0.2725 0.8595 0.9252 0.026 Uiso 1 1 calc R . .
C75 C 0.85093(17) 0.75530(13) 0.86280(9) 0.0199(4) Uani 1 1 d . . .
C76 C 0.8741(2) 0.68660(15) 0.87701(12) 0.0309(6) Uani 1 1 d . . .
H76A H 0.8326 0.6516 0.8675 0.037 Uiso 1 1 calc R . .
C77 C 0.9579(2) 0.66920(17) 0.90501(13) 0.0371(7) Uani 1 1 d . . .
H77A H 0.9730 0.6223 0.9148 0.045 Uiso 1 1 calc R . .
C78 C 1.0194(2) 0.71993(17) 0.91873(11) 0.0329(6) Uani 1 1 d . . .
H78A H 1.0771 0.7079 0.9373 0.039 Uiso 1 1 calc R . .
C79 C 0.9965(2) 0.78747(16) 0.90530(12) 0.0328(6) Uani 1 1 d . . .
H79A H 1.0382 0.8223 0.9151 0.039 Uiso 1 1 calc R . .
C80 C 0.9125(2) 0.80566(14) 0.87742(11) 0.0274(5) Uani 1 1 d . . .
H80A H 0.8974 0.8527 0.8684 0.033 Uiso 1 1 calc R . .
C81 C 0.78201(17) 0.87201(13) 0.59351(9) 0.0201(4) Uani 1 1 d . . .
C82 C 0.78893(19) 0.94075(14) 0.57448(10) 0.0251(5) Uani 1 1 d . . .
H82A H 0.7511 0.9746 0.5937 0.030 Uiso 1 1 calc R . .
C83 C 0.8505(2) 0.96036(15) 0.52770(11) 0.0289(5) Uani 1 1 d . . .
H83A H 0.8548 1.0075 0.5152 0.035 Uiso 1 1 calc R . .
C84 C 0.90541(19) 0.91138(16) 0.49928(10) 0.0285(6) Uani 1 1 d . . .
H84A H 0.9470 0.9248 0.4671 0.034 Uiso 1 1 calc R . .
C85 C 0.8996(2) 0.84285(16) 0.51781(10) 0.0293(6) Uani 1 1 d . . .
H85A H 0.9376 0.8091 0.4985 0.035 Uiso 1 1 calc R . .
C86 C 0.83819(19) 0.82330(14) 0.56471(10) 0.0245(5) Uani 1 1 d . . .
H86A H 0.8346 0.7762 0.5772 0.029 Uiso 1 1 calc R . .
C87 C 0.26198(17) 0.86067(12) 0.65539(9) 0.0187(4) Uani 1 1 d . . .
C88 C 0.19564(18) 0.81177(14) 0.64269(10) 0.0240(5) Uani 1 1 d . . .
H88A H 0.2062 0.7647 0.6537 0.029 Uiso 1 1 calc R . .
C89 C 0.11372(19) 0.83191(16) 0.61380(11) 0.0288(6) Uani 1 1 d . . .
H89A H 0.0687 0.7984 0.6052 0.035 Uiso 1 1 calc R . .
C90 C 0.0975(2) 0.90030(16) 0.59756(11) 0.0308(6) Uani 1 1 d . . .
H90A H 0.0416 0.9137 0.5778 0.037 Uiso 1 1 calc R . .
C91 C 0.1626(2) 0.94906(15) 0.61015(11) 0.0296(6) Uani 1 1 d . . .
H91A H 0.1516 0.9961 0.5991 0.035 Uiso 1 1 calc R . .
C92 C 0.24480(19) 0.92934(13) 0.63916(10) 0.0241(5) Uani 1 1 d . . .
H92A H 0.2893 0.9631 0.6479 0.029 Uiso 1 1 calc R . .
C93 C 0.6432(4) 0.7501(3) 0.1668(2) 0.0730(14) Uani 1 1 d . . .
C94 C 0.3865(6) 1.0573(2) 0.1953(3) 0.117(3) Uani 1 1 d D . .
C95 C 0.4159(8) 1.0560(2) 0.1398(3) 0.141(4) Uani 1 1 d . . .
C96 C 0.4864(6) 0.9697(3) 0.05548(18) 0.156(5) Uani 1 1 d D . .
C97 C 0.3448(7) 1.0190(3) 0.1142(2) 0.131(3) Uani 1 1 d D . .
C98 C 0.3407(3) 0.72851(19) 0.21133(18) 0.0563(10) Uani 1 1 d . . .
C99 C 0.4770(3) 0.72010(17) 0.13770(15) 0.0567(11) Uani 1 1 d D . .
C100 C 0.5869(3) 0.7949(2) 0.07975(14) 0.0565(10) Uani 1 1 d D . .
C101 C 0.4982(4) 0.7641(2) 0.08736(16) 0.0631(12) Uani 1 1 d . . .
C102 C 0.4218(5) 0.8689(2) 0.33019(13) 0.0694(14) Uani 1 1 d . . .
C103 C 0.3396(3) 0.9054(2) 0.31640(14) 0.0637(12) Uani 1 1 d D . .
C104 C 0.5454(3) 0.71277(19) 0.1757(2) 0.0661(12) Uani 1 1 d D . .
C105 C 0.3721(4) 0.7285(2) 0.15418(18) 0.0593(11) Uani 1 1 d . . .
C106 C 0.4129(3) 0.72061(17) 0.24847(16) 0.0599(11) Uani 1 1 d D . .
C107 C 0.2595(3) 0.8188(3) 0.1344(2) 0.0708(14) Uani 1 1 d . . .
C108 C 0.5922(4) 0.8653(2) 0.05665(15) 0.0678(14) Uani 1 1 d . . .
C109 C 0.2669(3) 0.8691(3) 0.28940(17) 0.0721(14) Uani 1 1 d D . .
C110 C 0.2873(3) 0.8003(2) 0.27987(18) 0.0658(12) Uani 1 1 d D . .
C111 C 0.4112(4) 0.7976(2) 0.07436(15) 0.0617(11) Uani 1 1 d D . .
C112 C 0.3807(4) 0.7655(2) 0.29329(16) 0.0824(17) Uani 1 1 d D . .
C113 C 0.2659(3) 0.7752(3) 0.2298(2) 0.0685(13) Uani 1 1 d . . .
C114 C 0.6803(4) 0.9501(3) 0.2408(2) 0.095(2) Uani 1 1 d D . .
C115 C 0.6743(3) 0.8796(3) 0.2651(2) 0.112(3) Uani 1 1 d D . .
C116 C 0.2258(4) 0.9156(3) 0.2505(2) 0.0850(17) Uani 1 1 d . . .
C117 C 0.5057(6) 0.9017(2) 0.04407(14) 0.089(2) Uani 1 1 d . . .
C118 C 0.5129(3) 0.7132(2) 0.2311(2) 0.0739(14) Uani 1 1 d D . .
C119 C 0.5591(4) 1.0430(2) 0.2178(2) 0.141(4) Uani 1 1 d D . .
C120 C 0.5550(5) 0.7909(4) 0.30052(18) 0.104(3) Uani 1 1 d . . .
C121 C 0.3411(3) 0.9727(2) 0.29456(17) 0.0798(16) Uani 1 1 d D . .
C122 C 0.2604(4) 0.8906(3) 0.1082(2) 0.094(2) Uani 1 1 d D . .
C123 C 0.5952(6) 1.0422(2) 0.1627(2) 0.106(3) Uani 1 1 d . . .
C124 C 0.3295(4) 0.7744(3) 0.1164(2) 0.0803(16) Uani 1 1 d . . .
C125 C 0.4526(4) 1.05099(19) 0.2348(2) 0.090(2) Uani 1 1 d D . .
C126 C 0.5863(5) 0.7484(3) 0.2581(3) 0.0889(18) Uani 1 1 d . . .
C127 C 0.6637(4) 0.7693(3) 0.2192(2) 0.0779(16) Uani 1 1 d . . .
C128 C 0.6003(5) 0.9959(3) 0.2582(2) 0.162(5) Uani 1 1 d D . .
C129 C 0.6602(3) 0.7881(3) 0.12020(19) 0.0796(15) Uani 1 1 d D . .
C130 C 0.5225(4) 0.9730(3) 0.30011(17) 0.0848(19) Uani 1 1 d D . .
C131 C 0.4103(5) 0.8645(3) 0.05319(16) 0.092(2) Uani 1 1 d D . .
C132 C 0.2230(3) 0.8223(3) 0.1905(2) 0.0727(14) Uani 1 1 d . . .
C133 C 0.3783(6) 0.9778(3) 0.07322(17) 0.102(2) Uani 1 1 d D . .
C134 C 0.7082(3) 0.8318(3) 0.2243(3) 0.0848(19) Uani 1 1 d D . .
C135 C 0.5523(5) 1.0065(2) 0.08074(16) 0.116(3) Uani 1 1 d D . .
C136 C 0.6725(5) 0.9934(3) 0.1444(2) 0.100(2) Uani 1 1 d . . .
C137 C 0.2697(4) 0.9795(3) 0.2531(2) 0.0925(19) Uani 1 1 d D . .
C138 C 0.5193(7) 1.0502(2) 0.1244(2) 0.111(3) Uani 1 1 d D . .
C139 C 0.7162(4) 0.9448(4) 0.1848(2) 0.095(2) Uani 1 1 d . . .
C140 C 0.5202(5) 0.9025(4) 0.32220(18) 0.103(3) Uani 1 1 d D . .
C141 C 0.3351(5) 0.9146(3) 0.0701(2) 0.108(3) Uani 1 1 d D . .
C142 C 0.4495(6) 0.7999(3) 0.31777(17) 0.127(3) Uani 1 1 d D . .
C143 C 0.4296(4) 1.0068(2) 0.2856(2) 0.090(2) Uani 1 1 d D . .
C144 C 0.5994(4) 0.8551(3) 0.30328(18) 0.123(3) Uani 1 1 d D . .
C145 C 0.2039(3) 0.8925(4) 0.2005(2) 0.0864(18) Uani 1 1 d . . .
C146 C 0.6443(4) 0.9689(3) 0.0926(2) 0.102(2) Uani 1 1 d D . .
C147 C 0.2280(4) 0.9376(3) 0.1513(3) 0.092(2) Uani 1 1 d . . .
C148 C 0.7329(3) 0.8760(4) 0.1741(3) 0.096(2) Uani 1 1 d . . .
C149 C 0.6699(4) 0.9004(3) 0.0841(2) 0.0885(19) Uani 1 1 d . . .
C150 C 0.2897(5) 1.0203(3) 0.2060(2) 0.101(2) Uani 1 1 d D . .
C151 C 0.7089(3) 0.8529(3) 0.1219(3) 0.093(2) Uani 1 1 d . . .
C152 C 0.2696(6) 0.9987(4) 0.1549(2) 0.113(3) Uani 1 1 d . . .
N1S N 0.2526(3) 0.8787(3) 0.4696(3) 0.0521(18) Uani 0.44 1 d PD . .
N2S N 0.7590(9) 0.3763(9) 0.2261(5) 0.082(6) Uani 0.22 1 d PD . .
C1S C 0.45052(11) 0.87573(9) 0.46096(8) 0.0389(7) Uani 1 1 d G . .
C2S C 0.50204(15) 0.93699(7) 0.45261(8) 0.0341(6) Uani 1 1 d G . .
H2SA H 0.4660 0.9796 0.4530 0.041 Uiso 1 1 calc R . .
C3S C 0.60630(15) 0.93594(9) 0.44365(8) 0.0499(9) Uani 1 1 d G . .
H3SA H 0.6415 0.9778 0.4379 0.060 Uiso 1 1 calc R . .
C4S C 0.65904(11) 0.87362(12) 0.44304(9) 0.0431(7) Uani 1 1 d G . .
H4SA H 0.7303 0.8729 0.4369 0.052 Uiso 1 1 calc R . .
C5S C 0.60752(15) 0.81235(9) 0.45139(9) 0.0487(8) Uani 1 1 d G . .
H5SA H 0.6436 0.7698 0.4510 0.058 Uiso 1 1 calc R . .
C6S C 0.50326(15) 0.81341(8) 0.46036(9) 0.0343(6) Uani 1 1 d G . .
H6SA H 0.4681 0.7715 0.4661 0.041 Uiso 1 1 calc R . .
C7S C 0.3415(3) 0.87674(17) 0.46997(13) 0.0430(8) Uani 1 1 d D . .
H7SA H 0.3170 0.9234 0.4693 0.064 Uiso 0.56 1 d PR . .
H7SB H 0.3144 0.8539 0.4417 0.064 Uiso 0.56 1 d PR . .
H7SC H 0.3211 0.8535 0.5047 0.064 Uiso 0.56 1 d PR . .
C8S C 0.99056(19) 0.95518(14) 0.29304(10) 0.0627(11) Uani 1 1 d G . .
C9S C 1.04547(18) 0.96320(12) 0.33710(11) 0.0599(11) Uani 1 1 d G . .
H9SA H 1.0658 1.0076 0.3442 0.072 Uiso 1 1 calc R . .
C10S C 1.07059(18) 0.90628(16) 0.37072(9) 0.0583(11) Uani 1 1 d G . .
H10A H 1.1081 0.9118 0.4008 0.070 Uiso 1 1 calc R . .
C11S C 1.0408(2) 0.84135(13) 0.36028(11) 0.0725(13) Uani 1 1 d G . .
H11A H 1.0580 0.8024 0.3833 0.087 Uiso 1 1 calc R . .
C12S C 0.9859(2) 0.83333(13) 0.31622(13) 0.0831(17) Uani 1 1 d G . .
H12A H 0.9656 0.7889 0.3091 0.100 Uiso 1 1 calc R . .
C13S C 0.9608(2) 0.89024(17) 0.28259(10) 0.0687(13) Uani 1 1 d G . .
H13A H 0.9232 0.8848 0.2525 0.082 Uiso 1 1 calc R . .
C14S C 0.9672(4) 1.0167(3) 0.2566(2) 0.0812(15) Uani 1 1 d . . .
H14A H 0.9363 1.0528 0.2786 0.122 Uiso 1 1 calc R . .
H14B H 0.9204 1.0043 0.2309 0.122 Uiso 1 1 calc R . .
H14C H 1.0293 1.0336 0.2364 0.122 Uiso 1 1 calc R . .
C15S C 1.05546(19) 0.25297(14) 0.85572(10) 0.0576(10) Uani 1 1 d G . .
C16S C 1.10737(18) 0.28343(11) 0.89342(11) 0.0502(9) Uani 1 1 d G . .
H16A H 1.1357 0.3273 0.8845 0.060 Uiso 1 1 calc R . .
C17S C 1.1178(2) 0.24965(16) 0.94419(10) 0.0822(17) Uani 1 1 d G . .
H17A H 1.1532 0.2705 0.9700 0.099 Uiso 1 1 calc R . .
C18S C 1.0762(3) 0.18541(16) 0.95727(12) 0.110(3) Uani 1 1 d G . .
H18A H 1.0833 0.1623 0.9920 0.132 Uiso 1 1 calc R . .
C19S C 1.0243(2) 0.15495(11) 0.91958(17) 0.102(2) Uani 1 1 d G . .
H19A H 0.9960 0.1110 0.9285 0.122 Uiso 1 1 calc R . .
C20S C 1.01394(19) 0.18873(15) 0.86880(15) 0.0748(15) Uani 1 1 d G . .
H20A H 0.9785 0.1679 0.8430 0.090 Uiso 1 1 calc R . .
C21S C 1.0453(3) 0.2885(3) 0.8022(2) 0.0764(14) Uani 1 1 d . . .
H21A H 1.0377 0.3380 0.8059 0.115 Uiso 1 1 calc R . .
H21B H 0.9859 0.2720 0.7871 0.115 Uiso 1 1 calc R . .
H21C H 1.1054 0.2794 0.7777 0.115 Uiso 1 1 calc R . .
C22S C 0.91024(15) 0.38371(13) 0.29004(11) 0.0529(9) Uani 1 1 d G . .
C23S C 0.98592(18) 0.33353(11) 0.29174(12) 0.0582(10) Uani 1 1 d G . .
H23A H 0.9815 0.2932 0.2730 0.070 Uiso 1 1 calc R . .
C24S C 1.06808(16) 0.34240(13) 0.32085(12) 0.0622(11) Uani 1 1 d G . .
H24A H 1.1198 0.3081 0.3220 0.075 Uiso 1 1 calc R . .
C25S C 1.07455(17) 0.40144(14) 0.34827(10) 0.0594(10) Uani 1 1 d G . .
H25A H 1.1307 0.4075 0.3682 0.071 Uiso 1 1 calc R . .
C26S C 0.9989(2) 0.45162(11) 0.34657(10) 0.0626(11) Uani 1 1 d G . .
H26A H 1.0033 0.4920 0.3653 0.075 Uiso 1 1 calc R . .
C27S C 0.91672(18) 0.44276(11) 0.31746(11) 0.0564(10) Uani 1 1 d G . .
H27A H 0.8650 0.4771 0.3163 0.068 Uiso 1 1 calc R . .
C28S C 0.8220(3) 0.3748(2) 0.2581(2) 0.0691(13) Uani 1 1 d D . .
H28A H 0.7773 0.4139 0.2614 0.104 Uiso 0.78 1 d PR . .
H28B H 0.8445 0.3708 0.2204 0.104 Uiso 0.78 1 d PR . .
H28C H 0.7873 0.3340 0.2724 0.104 Uiso 0.78 1 d PR . .
C29S C 0.4713(3) 0.63007(18) 0.5864(3) 0.082(3) Uiso 0.50 1 d PGD A 1
C30S C 0.5251(5) 0.69016(17) 0.5849(3) 0.076(4) Uani 0.50 1 d PG A 1
H30A H 0.4912 0.7320 0.5933 0.091 Uiso 0.50 1 calc PR A 1
C31S C 0.6283(5) 0.6890(3) 0.5713(3) 0.078(3) Uani 0.50 1 d PG A 1
H31A H 0.6651 0.7301 0.5703 0.093 Uiso 0.50 1 calc PR A 1
C32S C 0.6779(3) 0.6278(4) 0.5590(3) 0.063(4) Uani 0.50 1 d PG A 1
H32A H 0.7485 0.6271 0.5497 0.076 Uiso 0.50 1 calc PR A 1
C33S C 0.6242(4) 0.5677(3) 0.5605(2) 0.085(3) Uiso 0.50 1 d PG A 1
H33A H 0.6580 0.5259 0.5522 0.103 Uiso 0.50 1 calc PR A 1
C34S C 0.5209(4) 0.56886(15) 0.5742(2) 0.047(3) Uani 0.50 1 d PG A 1
H34A H 0.4842 0.5278 0.5752 0.057 Uiso 0.50 1 calc PR A 1
C35S C 0.3652(4) 0.6180(7) 0.6013(5) 0.089(4) Uiso 0.50 1 d PD A 1
H35A H 0.3253 0.6570 0.5870 0.134 Uiso 0.50 1 calc PR A 1
H35B H 0.3524 0.6127 0.6411 0.134 Uiso 0.50 1 calc PR A 1
H35C H 0.3461 0.5760 0.5858 0.134 Uiso 0.50 1 calc PR A 1
C36S C 0.56044(19) 0.62307(17) 0.57550(16) 0.0267(11) Uani 0.50 1 d PGD B 2
C37S C 0.5099(2) 0.68516(13) 0.58359(15) 0.0191(13) Uani 0.50 1 d PGU B 2
H37A H 0.5468 0.7259 0.5841 0.023 Uiso 0.50 1 calc PR B 2
C38S C 0.4055(2) 0.68758(14) 0.59087(16) 0.0295(11) Uani 0.50 1 d PG B 2
H38A H 0.3710 0.7300 0.5964 0.035 Uiso 0.50 1 calc PR B 2
C39S C 0.35163(18) 0.6279(2) 0.59007(16) 0.041(2) Uani 0.50 1 d PG B 2
H39A H 0.2803 0.6296 0.5951 0.049 Uiso 0.50 1 calc PR B 2
C40S C 0.4021(3) 0.56582(15) 0.58199(18) 0.0375(14) Uani 0.50 1 d PG B 2
H40A H 0.3653 0.5250 0.5814 0.045 Uiso 0.50 1 calc PR B 2
C41S C 0.5065(3) 0.56340(13) 0.57470(19) 0.054(3) Uiso 0.50 1 d PGD B 2
H41A H 0.5411 0.5210 0.5692 0.064 Uiso 0.50 1 calc PR B 2
C42S C 0.6699(3) 0.6247(6) 0.5697(5) 0.076(5) Uiso 0.50 1 d PD B 2
H42A H 0.6935 0.6422 0.6023 0.115 Uiso 0.50 1 calc PR B 2
H42B H 0.6925 0.6548 0.5376 0.115 Uiso 0.50 1 calc PR B 2
H42C H 0.6974 0.5782 0.5654 0.115 Uiso 0.50 1 calc PR B 2
C43S C 1.0618(19) -0.0323(14) 0.8930(6) 0.086(7) Uiso 0.25 1 d PD C 1
C44S C 1.0296(7) -0.0204(7) 0.9492(5) 0.093(4) Uiso 0.50 1 d PD . 1
C45S C 0.9249(7) -0.0208(6) 0.9569(4) 0.071(2) Uiso 0.50 1 d PD D 1
C46S C 0.8980(7) 0.0005(4) 1.0088(4) 0.0561(19) Uiso 0.50 1 d PD . 1
C47S C 0.9235(5) -0.0017(4) 0.9824(3) 0.0425(15) Uiso 0.50 1 d PD . 2
C48S C 0.8945(9) 0.0214(6) 1.0334(4) 0.035(2) Uiso 0.25 1 d PD . 2
C49S C 0.9622(11) -0.0289(13) 0.9341(6) 0.089(7) Uiso 0.25 1 d PD E 2
C50S C 1.0643(10) -0.0298(8) 0.9169(5) 0.098(4) Uiso 0.50 1 d PD . 2
C51S C 1.0269(5) -0.0047(6) 0.9689(4) 0.031(2) Uiso 0.25 1 d PD . 2

loop_
_atom_site_aniso_label
_atom_site_aniso_U_11
_atom_site_aniso_U_22
_atom_site_aniso_U_33
_atom_site_aniso_U_23
_atom_site_aniso_U_13
_atom_site_aniso_U_12
Zn1 0.01686(13) 0.01406(12) 0.01763(13) -0.00153(9) 0.00051(9) -0.00005(9)
Zn2 0.01422(12) 0.01396(12) 0.01312(12) -0.00047(9) -0.00161(9) -0.00033(9)
N1 0.0171(9) 0.0171(9) 0.0205(9) -0.0019(7) 0.0002(7) 0.0001(7)
N2 0.0182(9) 0.0161(9) 0.0199(9) -0.0015(7) 0.0010(7) -0.0007(7)
N3 0.0187(9) 0.0169(9) 0.0181(9) -0.0016(7) 0.0012(7) 0.0000(7)
N4 0.0188(9) 0.0169(9) 0.0181(9) -0.0013(7) 0.0000(7) 0.0001(7)
N5 0.0222(10) 0.0158(9) 0.0179(9) -0.0010(7) -0.0015(7) -0.0005(7)
N6 0.0184(9) 0.0165(9) 0.0158(9) 0.0002(7) -0.0024(7) -0.0001(7)
N7 0.0155(9) 0.0154(9) 0.0154(8) -0.0007(7) -0.0015(7) -0.0001(7)
N8 0.0151(9) 0.0187(9) 0.0159(9) -0.0007(7) -0.0020(7) -0.0007(7)
N9 0.0160(9) 0.0167(9) 0.0149(8) -0.0005(7) -0.0004(7) -0.0001(7)
N10 0.0161(9) 0.0156(9) 0.0139(8) -0.0008(6) -0.0011(7) 0.0000(7)
C1 0.0181(10) 0.0170(10) 0.0234(11) 0.0000(8) -0.0017(9) 0.0011(8)
C2 0.0173(11) 0.0258(12) 0.0279(12) -0.0021(9) -0.0018(9) 0.0006(9)
C3 0.0183(11) 0.0248(12) 0.0265(12) -0.0029(9) 0.0013(9) 0.0016(9)
C4 0.0180(10) 0.0164(10) 0.0232(11) -0.0033(8) 0.0015(8) 0.0020(8)
C5 0.0193(11) 0.0181(11) 0.0220(11) -0.0039(8) 0.0024(9) 0.0009(8)
C6 0.0224(11) 0.0179(11) 0.0194(11) -0.0036(8) 0.0010(9) 0.0010(8)
C7 0.0252(12) 0.0338(14) 0.0233(12) -0.0108(10) -0.0007(10) 0.0012(10)
C8 0.0229(12) 0.0327(13) 0.0229(12) -0.0101(10) -0.0014(9) 0.0009(10)
C9 0.0208(11) 0.0174(10) 0.0195(11) -0.0021(8) -0.0007(8) -0.0015(8)
C10 0.0188(11) 0.0186(11) 0.0211(11) -0.0003(8) -0.0005(8) -0.0024(8)
C11 0.0178(10) 0.0179(10) 0.0217(11) -0.0003(8) 0.0010(8) -0.0017(8)
C12 0.0185(11) 0.0314(13) 0.0250(12) -0.0039(10) 0.0014(9) -0.0009(9)
C13 0.0195(11) 0.0317(13) 0.0263(12) -0.0059(10) 0.0031(9) 0.0011(9)
C14 0.0194(11) 0.0175(10) 0.0208(11) -0.0002(8) 0.0025(8) -0.0003(8)
C15 0.0221(11) 0.0165(10) 0.0192(11) -0.0009(8) 0.0030(8) 0.0002(8)
C16 0.0230(11) 0.0163(10) 0.0189(11) -0.0005(8) 0.0015(9) -0.0004(8)
C17 0.0259(12) 0.0247(12) 0.0190(11) -0.0026(9) -0.0009(9) 0.0002(9)
C18 0.0256(12) 0.0255(12) 0.0202(11) -0.0032(9) -0.0031(9) -0.0002(9)
C19 0.0218(11) 0.0187(11) 0.0197(11) -0.0003(8) -0.0017(9) 0.0003(8)
C20 0.0214(11) 0.0184(11) 0.0212(11) -0.0003(8) -0.0035(9) 0.0002(8)
C21 0.0194(11) 0.0285(13) 0.0239(12) -0.0095(9) 0.0024(9) -0.0012(9)
C22 0.0470(18) 0.0383(16) 0.0301(15) -0.0028(12) 0.0124(13) 0.0080(13)
C23 0.053(2) 0.057(2) 0.0285(15) -0.0026(14) 0.0129(14) 0.0034(16)
C24 0.0270(14) 0.065(2) 0.0302(15) -0.0251(14) 0.0056(11) -0.0026(13)
C25 0.0195(12) 0.0448(17) 0.0465(17) -0.0278(14) -0.0007(11) 0.0014(11)
C26 0.0214(12) 0.0304(13) 0.0352(14) -0.0132(11) -0.0004(10) 0.0003(10)
C27 0.0182(11) 0.0244(12) 0.0216(11) -0.0065(9) 0.0003(9) -0.0013(9)
C28 0.0242(12) 0.0289(13) 0.0321(14) -0.0031(10) 0.0008(10) -0.0047(10)
C29 0.0231(13) 0.0359(15) 0.0416(16) -0.0114(12) 0.0012(11) -0.0096(11)
C30 0.0203(12) 0.0469(17) 0.0325(14) -0.0181(12) -0.0026(10) -0.0021(11)
C31 0.0222(12) 0.0432(16) 0.0218(12) -0.0061(11) -0.0025(9) 0.0016(11)
C32 0.0186(11) 0.0320(13) 0.0213(11) -0.0043(9) 0.0006(9) -0.0025(9)
C33 0.0197(11) 0.0271(12) 0.0177(11) -0.0026(9) 0.0014(8) 0.0009(9)
C34 0.0328(14) 0.0268(13) 0.0278(13) -0.0048(10) 0.0078(11) -0.0011(10)
C35 0.0354(15) 0.0319(14) 0.0324(14) -0.0111(11) 0.0067(12) 0.0038(11)
C36 0.0251(13) 0.0459(16) 0.0206(12) -0.0069(11) 0.0025(10) 0.0031(11)
C37 0.0326(14) 0.0388(16) 0.0278(14) 0.0007(11) 0.0095(11) -0.0022(12)
C38 0.0320(14) 0.0278(13) 0.0266(13) -0.0022(10) 0.0063(10) -0.0023(10)
C39 0.0205(11) 0.0274(12) 0.0212(11) -0.0031(9) -0.0022(9) 0.0002(9)
C40 0.053(2) 0.0316(16) 0.064(2) 0.0077(15) -0.0367(18) -0.0088(14)
C41 0.054(2) 0.0375(18) 0.071(3) 0.0021(16) -0.0324(19) -0.0123(15)
C42 0.0251(13) 0.0489(18) 0.0349(15) -0.0116(13) -0.0091(11) 0.0006(12)
C43 0.0431(19) 0.0466(19) 0.061(2) -0.0007(16) -0.0316(17) 0.0065(15)
C44 0.0421(17) 0.0294(15) 0.062(2) 0.0007(14) -0.0278(16) 0.0004(13)
C45 0.0187(12) 0.0175(11) 0.0533(17) -0.0053(11) -0.0063(11) -0.0005(9)
C46 0.0179(11) 0.0183(12) 0.0507(17) -0.0064(11) -0.0029(11) 0.0022(9)
C47 0.0170(11) 0.0189(12) 0.0472(16) -0.0056(10) 0.0030(10) -0.0030(9)
C48 0.0189(11) 0.0177(11) 0.0447(15) -0.0047(10) 0.0069(10) 0.0000(9)
C49 0.0159(10) 0.0178(10) 0.0165(10) -0.0018(8) -0.0020(8) -0.0003(8)
C50 0.0160(10) 0.0304(13) 0.0196(11) -0.0016(9) -0.0029(8) -0.0007(9)
C51 0.0174(11) 0.0295(12) 0.0188(11) -0.0001(9) -0.0007(8) -0.0016(9)
C52 0.0156(10) 0.0177(10) 0.0172(10) -0.0008(8) -0.0008(8) -0.0010(8)
C53 0.0168(10) 0.0182(10) 0.0147(10) -0.0003(8) 0.0005(8) -0.0016(8)
C54 0.0184(10) 0.0197(10) 0.0139(10) -0.0005(8) -0.0024(8) -0.0016(8)
C55 0.0221(11) 0.0310(13) 0.0146(10) -0.0001(9) -0.0031(8) -0.0017(9)
C56 0.0222(11) 0.0336(13) 0.0153(10) 0.0011(9) -0.0042(9) -0.0010(10)
C57 0.0182(10) 0.0201(11) 0.0164(10) 0.0006(8) -0.0034(8) -0.0013(8)
C58 0.0160(10) 0.0195(11) 0.0180(10) -0.0011(8) -0.0041(8) 0.0000(8)
C59 0.0152(10) 0.0189(10) 0.0174(10) -0.0026(8) -0.0018(8) 0.0005(8)
C60 0.0160(11) 0.0324(13) 0.0216(11) 0.0002(9) -0.0013(9) -0.0007(9)
C61 0.0169(11) 0.0314(13) 0.0208(11) 0.0010(9) 0.0012(9) -0.0013(9)
C62 0.0169(10) 0.0179(10) 0.0168(10) -0.0009(8) 0.0007(8) -0.0001(8)
C63 0.0185(10) 0.0181(10) 0.0153(10) -0.0007(8) 0.0018(8) 0.0005(8)
C64 0.0197(10) 0.0169(10) 0.0141(10) -0.0009(8) -0.0001(8) 0.0011(8)
C65 0.0230(11) 0.0241(11) 0.0141(10) 0.0009(8) -0.0013(8) 0.0004(9)
C66 0.0222(11) 0.0247(11) 0.0136(10) 0.0001(8) -0.0036(8) 0.0014(9)
C67 0.0196(10) 0.0158(10) 0.0143(10) -0.0014(8) -0.0035(8) -0.0001(8)
C68 0.0182(10) 0.0172(10) 0.0167(10) -0.0011(8) -0.0047(8) 0.0008(8)
C69 0.0161(10) 0.0263(12) 0.0142(10) -0.0002(8) -0.0021(8) -0.0035(8)
C70 0.0246(12) 0.0253(12) 0.0183(11) -0.0011(9) -0.0004(9) -0.0024(9)
C71 0.0316(13) 0.0294(13) 0.0180(11) 0.0028(9) 0.0008(10) -0.0079(10)
C72 0.0229(12) 0.0382(14) 0.0171(11) -0.0027(10) 0.0016(9) -0.0084(10)
C73 0.0174(11) 0.0347(13) 0.0195(11) -0.0062(9) -0.0018(9) 0.0000(9)
C74 0.0192(11) 0.0268(12) 0.0179(11) -0.0007(9) -0.0022(8) -0.0015(9)
C75 0.0161(10) 0.0277(12) 0.0163(10) -0.0011(8) -0.0040(8) 0.0008(9)
C76 0.0308(14) 0.0306(14) 0.0333(14) -0.0025(11) -0.0136(11) 0.0019(11)
C77 0.0369(16) 0.0379(16) 0.0387(16) -0.0032(12) -0.0185(13) 0.0110(12)
C78 0.0227(12) 0.0500(17) 0.0274(13) -0.0038(12) -0.0110(10) 0.0071(11)
C79 0.0226(13) 0.0458(17) 0.0320(14) -0.0052(12) -0.0097(11) -0.0051(11)
C80 0.0237(12) 0.0318(14) 0.0276(13) -0.0016(10) -0.0075(10) -0.0028(10)
C81 0.0178(10) 0.0270(12) 0.0150(10) 0.0007(8) -0.0010(8) 0.0006(9)
C82 0.0243(12) 0.0277(13) 0.0216(11) 0.0011(9) 0.0039(9) -0.0004(9)
C83 0.0252(13) 0.0355(14) 0.0239(12) 0.0082(10) 0.0006(10) -0.0034(10)
C84 0.0181(11) 0.0511(17) 0.0151(11) 0.0034(10) 0.0000(9) -0.0025(11)
C85 0.0223(12) 0.0449(16) 0.0202(12) -0.0059(11) 0.0018(9) 0.0066(11)
C86 0.0217(11) 0.0294(13) 0.0217(11) -0.0024(9) 0.0010(9) 0.0033(9)
C87 0.0162(10) 0.0262(12) 0.0140(10) -0.0014(8) -0.0037(8) 0.0003(8)
C88 0.0207(11) 0.0293(13) 0.0227(11) -0.0050(9) -0.0032(9) -0.0016(9)
C89 0.0188(11) 0.0452(16) 0.0244(12) -0.0113(11) -0.0049(9) -0.0041(10)
C90 0.0209(12) 0.0520(17) 0.0200(12) -0.0009(11) -0.0069(9) 0.0046(11)
C91 0.0256(13) 0.0356(14) 0.0267(13) 0.0060(11) -0.0066(10) 0.0047(11)
C92 0.0213(11) 0.0275(12) 0.0239(12) 0.0009(9) -0.0065(9) 0.0013(9)
C93 0.067(3) 0.072(3) 0.084(3) -0.029(3) -0.021(2) 0.046(2)
C94 0.184(8) 0.024(2) 0.141(7) -0.026(3) 0.000(6) 0.028(3)
C95 0.293(12) 0.022(2) 0.091(5) 0.019(3) 0.029(6) 0.051(4)
C96 0.357(14) 0.065(4) 0.031(2) 0.023(2) 0.033(5) 0.027(6)
C97 0.236(10) 0.047(3) 0.116(6) 0.012(4) -0.079(7) 0.059(5)
C98 0.062(2) 0.0381(19) 0.067(3) -0.0032(17) 0.013(2) -0.0266(17)
C99 0.087(3) 0.0234(15) 0.057(2) -0.0167(15) 0.020(2) -0.0101(17)
C100 0.070(3) 0.061(2) 0.0389(19) -0.0273(17) 0.0094(18) 0.011(2)
C101 0.107(4) 0.044(2) 0.0381(19) -0.0220(16) 0.011(2) -0.012(2)
C102 0.127(5) 0.068(3) 0.0118(14) -0.0045(15) -0.0003(19) -0.003(3)
C103 0.088(3) 0.070(3) 0.0288(17) -0.0144(17) 0.0265(19) -0.009(2)
C104 0.076(3) 0.0260(17) 0.097(4) -0.0121(19) -0.010(3) 0.0145(18)
C105 0.078(3) 0.043(2) 0.064(2) -0.0177(18) -0.022(2) -0.0243(19)
C106 0.106(4) 0.0237(16) 0.047(2) 0.0102(14) 0.000(2) -0.0169(19)
C107 0.043(2) 0.086(3) 0.093(4) -0.046(3) -0.026(2) 0.002(2)
C108 0.095(3) 0.071(3) 0.0337(18) -0.0247(19) 0.039(2) -0.036(3)
C109 0.053(2) 0.107(4) 0.051(2) -0.019(3) 0.033(2) -0.012(3)
C110 0.066(3) 0.070(3) 0.056(2) 0.001(2) 0.026(2) -0.023(2)
C111 0.075(3) 0.080(3) 0.0356(19) -0.030(2) -0.0130(19) -0.002(2)
C112 0.147(5) 0.062(3) 0.033(2) 0.0202(19) 0.011(3) -0.035(3)
C113 0.058(3) 0.076(3) 0.069(3) -0.010(2) 0.018(2) -0.039(2)
C114 0.051(3) 0.140(6) 0.104(4) -0.075(4) -0.005(3) -0.034(3)
C115 0.057(3) 0.193(8) 0.093(5) 0.003(5) -0.050(3) -0.043(4)
C116 0.051(3) 0.107(4) 0.097(4) -0.049(4) 0.021(3) 0.017(3)
C117 0.194(7) 0.053(3) 0.0138(15) 0.0056(15) 0.009(2) 0.026(3)
C118 0.115(4) 0.0258(18) 0.078(3) 0.0162(19) -0.013(3) 0.014(2)
C119 0.283(11) 0.070(4) 0.070(4) -0.033(3) 0.036(5) -0.122(5)
C120 0.112(5) 0.156(6) 0.031(2) 0.036(3) -0.005(3) 0.073(5)
C121 0.120(4) 0.067(3) 0.050(2) -0.034(2) 0.025(3) 0.011(3)
C122 0.085(4) 0.141(6) 0.063(3) -0.021(3) -0.052(3) 0.042(4)
C123 0.191(7) 0.046(3) 0.076(3) -0.020(3) 0.045(4) -0.076(4)
C124 0.076(3) 0.079(3) 0.097(4) -0.041(3) -0.035(3) -0.010(3)
C125 0.165(6) 0.0267(19) 0.072(3) -0.031(2) 0.047(4) -0.029(3)
C126 0.092(4) 0.074(3) 0.099(4) 0.030(3) -0.042(4) 0.031(3)
C127 0.064(3) 0.088(4) 0.087(4) -0.019(3) -0.042(3) 0.043(3)
C128 0.172(8) 0.220(10) 0.111(6) -0.102(7) 0.015(5) -0.147(8)
C129 0.064(3) 0.086(4) 0.086(4) -0.027(3) 0.020(3) 0.027(3)
C130 0.099(4) 0.117(5) 0.046(2) -0.054(3) 0.004(3) -0.050(4)
C131 0.115(5) 0.136(5) 0.033(2) -0.039(3) -0.039(3) 0.060(4)
C132 0.0277(18) 0.117(4) 0.076(3) -0.025(3) -0.0014(18) -0.012(2)
C133 0.160(6) 0.102(5) 0.036(2) 0.030(3) -0.012(3) 0.062(5)
C134 0.038(2) 0.103(4) 0.126(5) -0.053(4) -0.040(3) 0.020(2)
C135 0.252(10) 0.056(3) 0.036(2) 0.023(2) 0.007(4) -0.068(5)
C136 0.116(5) 0.099(4) 0.083(4) -0.024(3) 0.040(4) -0.087(4)
C137 0.089(4) 0.099(4) 0.087(4) -0.036(3) 0.010(3) 0.057(4)
C138 0.217(9) 0.021(2) 0.081(4) 0.017(2) 0.044(5) -0.017(3)
C139 0.067(3) 0.139(6) 0.084(4) -0.035(4) 0.015(3) -0.075(4)
C140 0.116(5) 0.169(7) 0.034(2) -0.057(3) -0.043(3) 0.060(5)
C141 0.156(7) 0.114(5) 0.058(3) -0.003(3) -0.063(4) 0.064(5)
C142 0.283(11) 0.071(4) 0.0215(19) 0.015(2) 0.001(4) -0.002(5)
C143 0.157(6) 0.054(3) 0.061(3) -0.044(2) 0.029(3) -0.028(3)
C144 0.199(9) 0.103(5) 0.087(5) -0.016(4) -0.117(6) 0.005(5)
C145 0.029(2) 0.142(5) 0.095(4) -0.047(4) -0.015(2) 0.024(3)
C146 0.148(6) 0.067(3) 0.080(4) -0.003(3) 0.070(4) -0.056(4)
C147 0.077(3) 0.100(4) 0.109(5) -0.035(4) -0.048(3) 0.065(3)
C148 0.027(2) 0.138(6) 0.129(5) -0.062(5) 0.011(2) -0.021(3)
C149 0.087(4) 0.093(4) 0.077(3) -0.025(3) 0.060(3) -0.038(3)
C150 0.114(5) 0.072(4) 0.120(5) -0.042(4) -0.021(4) 0.068(4)
C151 0.040(2) 0.110(5) 0.128(5) -0.062(4) 0.046(3) -0.022(3)
C152 0.152(6) 0.110(5) 0.074(4) -0.002(4) -0.021(4) 0.105(5)
N1S 0.077(5) 0.036(3) 0.041(4) -0.002(3) 0.005(3) 0.005(3)
N2S 0.052(10) 0.054(10) 0.127(18) 0.009(10) 0.036(11) 0.014(8)
C1S 0.057(2) 0.0363(16) 0.0254(14) -0.0014(11) -0.0127(13) -0.0030(14)
C2S 0.0568(19) 0.0269(13) 0.0196(12) -0.0003(10) -0.0084(12) -0.0038(12)
C3S 0.072(2) 0.055(2) 0.0248(15) 0.0006(14) -0.0077(15) -0.0264(18)
C4S 0.0447(18) 0.060(2) 0.0256(14) -0.0059(14) -0.0054(13) -0.0063(15)
C5S 0.060(2) 0.050(2) 0.0370(17) -0.0057(15) -0.0112(16) 0.0060(17)
C6S 0.0489(17) 0.0259(13) 0.0293(14) -0.0016(11) -0.0103(12) -0.0025(12)
C7S 0.062(2) 0.0361(16) 0.0334(16) -0.0047(12) -0.0177(15) -0.0016(15)
C8S 0.0343(18) 0.090(3) 0.064(3) -0.026(2) 0.0105(17) -0.0066(19)
C9S 0.0328(17) 0.084(3) 0.066(3) -0.040(2) 0.0093(17) -0.0015(18)
C10S 0.0333(17) 0.098(3) 0.044(2) -0.030(2) 0.0122(15) -0.0004(19)
C11S 0.059(3) 0.093(4) 0.062(3) -0.012(2) 0.019(2) -0.009(2)
C12S 0.078(3) 0.099(4) 0.075(3) -0.035(3) 0.012(3) -0.039(3)
C13S 0.053(2) 0.094(4) 0.062(3) -0.027(2) 0.009(2) -0.032(2)
C14S 0.047(2) 0.112(4) 0.081(3) -0.005(3) 0.009(2) 0.009(3)
C15S 0.0344(18) 0.059(2) 0.078(3) -0.014(2) 0.0060(18) 0.0112(16)
C16S 0.0401(18) 0.0367(18) 0.073(3) -0.0035(17) -0.0052(17) 0.0084(14)
C17S 0.064(3) 0.065(3) 0.103(4) 0.021(3) 0.040(3) 0.035(2)
C18S 0.102(5) 0.089(4) 0.115(5) 0.031(4) 0.074(4) 0.053(4)
C19S 0.076(4) 0.081(4) 0.128(6) 0.016(4) 0.064(4) 0.025(3)
C20S 0.038(2) 0.062(3) 0.125(5) -0.039(3) 0.014(2) 0.0051(18)
C21S 0.047(2) 0.079(3) 0.103(4) -0.018(3) 0.007(2) -0.005(2)
C22S 0.0423(19) 0.0404(19) 0.071(3) 0.0110(17) 0.0105(17) 0.0007(15)
C23S 0.0361(18) 0.048(2) 0.089(3) -0.006(2) -0.0029(19) 0.0056(15)
C24S 0.0360(19) 0.067(3) 0.080(3) 0.000(2) 0.0044(19) 0.0050(18)
C25S 0.049(2) 0.074(3) 0.050(2) 0.012(2) 0.0099(17) -0.013(2)
C26S 0.082(3) 0.052(2) 0.050(2) 0.0074(18) 0.013(2) -0.013(2)
C27S 0.059(2) 0.044(2) 0.059(2) 0.0128(17) 0.0113(19) 0.0069(17)
C28S 0.050(2) 0.055(3) 0.096(4) 0.022(2) 0.001(2) 0.0049(19)
C30S 0.116(10) 0.066(8) 0.050(7) -0.002(6) -0.024(7) -0.018(7)
C31S 0.094(8) 0.081(7) 0.062(6) -0.007(5) -0.015(5) -0.026(6)
C32S 0.038(4) 0.115(10) 0.037(5) -0.006(5) -0.017(3) 0.020(5)
C34S 0.097(7) 0.022(3) 0.026(3) 0.011(2) -0.031(4) 0.001(3)
C36S 0.026(2) 0.041(3) 0.012(2) 0.0046(19) -0.0055(18) 0.006(2)
C37S 0.026(2) 0.015(2) 0.018(2) -0.0055(19) -0.0031(18) -0.0088(18)
C38S 0.039(3) 0.030(3) 0.020(2) -0.0066(19) -0.006(2) 0.011(2)
C39S 0.017(3) 0.081(6) 0.024(3) 0.002(3) -0.002(2) -0.009(3)
C40S 0.055(4) 0.030(3) 0.029(3) 0.016(2) -0.017(3) -0.016(3)

loop_
_atom_type_symbol
_atom_type_description
_atom_type_scat_dispersion_real
_atom_type_scat_dispersion_imag
_atom_type_scat_source
C C 0.0033 0.0016 'International Tables Vol C Tables 4.2.6.8 and 6.1.1.4'
H H 0.0000 0.0000 'International Tables Vol C Tables 4.2.6.8 and 6.1.1.4'
N N 0.0061 0.0033 'International Tables Vol C Tables 4.2.6.8 and 6.1.1.4'
Zn Zn 0.2839 1.4301 'International Tables Vol C Tables 4.2.6.8 and 6.1.1.4'

loop_
_geom_angle_atom_site_label_1
_geom_angle_atom_site_label_2
_geom_angle_atom_site_label_3
_geom_angle
_geom_angle_site_symmetry_1
_geom_angle_site_symmetry_3
_geom_angle_publ_flag
N4 Zn1 N3 89.42(8) . . ?
N4 Zn1 N1 89.25(8) . . ?
N3 Zn1 N1 167.26(8) . . ?
N4 Zn1 N2 164.42(8) . . ?
N3 Zn1 N2 89.06(8) . . ?
N1 Zn1 N2 88.83(8) . . ?
N4 Zn1 N5 108.27(7) . . ?
N3 Zn1 N5 96.48(8) . . ?
N1 Zn1 N5 95.97(8) . . ?
N2 Zn1 N5 87.30(7) . . ?
N10 Zn2 N8 164.98(7) . . ?
N10 Zn2 N9 88.99(7) . . ?
N8 Zn2 N9 89.38(7) . . ?
N10 Zn2 N7 89.02(7) . . ?
N8 Zn2 N7 88.91(7) . . ?
N9 Zn2 N7 165.78(7) . . ?
N10 Zn2 N6 96.65(7) . . ?
N8 Zn2 N6 98.37(7) . . ?
N9 Zn2 N6 97.91(7) . . ?
N7 Zn2 N6 96.30(7) . . ?
C1 N1 C4 106.61(19) . . ?
C1 N1 Zn1 126.53(16) . . ?
C4 N1 Zn1 126.82(16) . . ?
C9 N2 C6 106.84(19) . . ?
C9 N2 Zn1 125.89(16) . . ?
C6 N2 Zn1 125.94(16) . . ?
C11 N3 C14 106.62(19) . . ?
C11 N3 Zn1 126.82(15) . . ?
C14 N3 Zn1 126.48(16) . . ?
C19 N4 C16 106.32(19) . . ?
C19 N4 Zn1 126.83(16) . . ?
C16 N4 Zn1 126.64(16) . . ?
C45 N5 C48 116.7(2) . . ?
C45 N5 Zn1 119.38(16) . . ?
C48 N5 Zn1 120.91(16) . . ?
C46 N6 C47 116.6(2) . . ?
C46 N6 Zn2 120.83(16) . . ?
C47 N6 Zn2 122.53(16) . . ?
C52 N7 C49 106.75(18) . . ?
C52 N7 Zn2 126.71(15) . . ?
C49 N7 Zn2 126.48(15) . . ?
C54 N8 C57 106.74(18) . . ?
C54 N8 Zn2 127.22(15) . . ?
C57 N8 Zn2 126.04(15) . . ?
C59 N9 C62 106.46(18) . . ?
C59 N9 Zn2 126.74(15) . . ?
C62 N9 Zn2 126.80(15) . . ?
C67 N10 C64 106.35(18) . . ?
C67 N10 Zn2 126.51(15) . . ?
C64 N10 Zn2 126.74(15) . . ?
N1 C1 C20 125.8(2) . . ?
N1 C1 C2 109.7(2) . . ?
C20 C1 C2 124.5(2) . . ?
C3 C2 C1 107.0(2) . . ?
C2 C3 C4 107.0(2) . . ?
N1 C4 C5 125.7(2) . . ?
N1 C4 C3 109.7(2) . . ?
C5 C4 C3 124.5(2) . . ?
C6 C5 C4 125.2(2) . . ?
C6 C5 C21 116.6(2) . . ?
C4 C5 C21 118.1(2) . . ?
N2 C6 C5 125.9(2) . . ?
N2 C6 C7 109.5(2) . . ?
C5 C6 C7 124.5(2) . . ?
C8 C7 C6 107.0(2) . . ?
C7 C8 C9 107.0(2) . . ?
N2 C9 C10 125.5(2) . . ?
N2 C9 C8 109.7(2) . . ?
C10 C9 C8 124.8(2) . . ?
C9 C10 C11 125.6(2) . . ?
C9 C10 C27 117.0(2) . . ?
C11 C10 C27 117.4(2) . . ?
N3 C11 C10 125.4(2) . . ?
N3 C11 C12 109.9(2) . . ?
C10 C11 C12 124.7(2) . . ?
C13 C12 C11 106.8(2) . . ?
C12 C13 C14 107.0(2) . . ?
N3 C14 C15 125.7(2) . . ?
N3 C14 C13 109.7(2) . . ?
C15 C14 C13 124.6(2) . . ?
C14 C15 C16 125.4(2) . . ?
C14 C15 C33 117.7(2) . . ?
C16 C15 C33 116.9(2) . . ?
N4 C16 C15 125.5(2) . . ?
N4 C16 C17 109.8(2) . . ?
C15 C16 C17 124.7(2) . . ?
C18 C17 C16 107.0(2) . . ?
C17 C18 C19 107.1(2) . . ?
N4 C19 C20 126.0(2) . . ?
N4 C19 C18 109.7(2) . . ?
C20 C19 C18 124.2(2) . . ?
C19 C20 C1 125.0(2) . . ?
C19 C20 C39 116.7(2) . . ?
C1 C20 C39 118.2(2) . . ?
C26 C21 C22 118.8(2) . . ?
C26 C21 C5 121.2(2) . . ?
C22 C21 C5 119.9(2) . . ?
C21 C22 C23 120.5(3) . . ?
C24 C23 C22 120.3(3) . . ?
C23 C24 C25 119.6(3) . . ?
C24 C25 C26 120.6(3) . . ?
C21 C26 C25 120.2(3) . . ?
C28 C27 C32 119.2(2) . . ?
C28 C27 C10 121.1(2) . . ?
C32 C27 C10 119.7(2) . . ?
C29 C28 C27 119.8(3) . . ?
C30 C29 C28 120.6(3) . . ?
C29 C30 C31 119.8(3) . . ?
C30 C31 C32 120.1(3) . . ?
C31 C32 C27 120.4(2) . . ?
C34 C33 C38 118.5(2) . . ?
C34 C33 C15 120.9(2) . . ?
C38 C33 C15 120.6(2) . . ?
C33 C34 C35 120.9(3) . . ?
C36 C35 C34 120.1(3) . . ?
C35 C36 C37 119.5(2) . . ?
C36 C37 C38 120.7(3) . . ?
C37 C38 C33 120.3(3) . . ?
C40 C39 C44 117.9(3) . . ?
C40 C39 C20 119.8(2) . . ?
C44 C39 C20 122.3(2) . . ?
C39 C40 C41 121.0(3) . . ?
C42 C41 C40 120.4(3) . . ?
C43 C42 C41 119.2(3) . . ?
C42 C43 C44 121.1(3) . . ?
C39 C44 C43 120.5(3) . . ?
N5 C45 C46 121.7(2) . . ?
N6 C46 C45 121.8(2) . . ?
N6 C47 C48 121.5(2) . . ?
N5 C48 C47 121.6(2) . . ?
N7 C49 C68 125.5(2) . . ?
N7 C49 C50 109.94(19) . . ?
C68 C49 C50 124.4(2) . . ?
C51 C50 C49 106.8(2) . . ?
C50 C51 C52 107.0(2) . . ?
N7 C52 C53 125.8(2) . . ?
N7 C52 C51 109.50(19) . . ?
C53 C52 C51 124.7(2) . . ?
C52 C53 C54 125.4(2) . . ?
C52 C53 C69 116.9(2) . . ?
C54 C53 C69 117.66(19) . . ?
N8 C54 C53 125.5(2) . . ?
N8 C54 C55 109.8(2) . . ?
C53 C54 C55 124.6(2) . . ?
C56 C55 C54 106.8(2) . . ?
C55 C56 C57 107.1(2) . . ?
N8 C57 C58 126.0(2) . . ?
N8 C57 C56 109.6(2) . . ?
C58 C57 C56 124.2(2) . . ?
C57 C58 C59 125.5(2) . . ?
C57 C58 C75 117.3(2) . . ?
C59 C58 C75 117.2(2) . . ?
N9 C59 C58 125.2(2) . . ?
N9 C59 C60 109.8(2) . . ?
C58 C59 C60 124.9(2) . . ?
C61 C60 C59 107.0(2) . . ?
C60 C61 C62 106.8(2) . . ?
N9 C62 C63 125.5(2) . . ?
N9 C62 C61 109.9(2) . . ?
C63 C62 C61 124.6(2) . . ?
C64 C63 C62 125.4(2) . . ?
C64 C63 C81 117.1(2) . . ?
C62 C63 C81 117.6(2) . . ?
N10 C64 C63 125.6(2) . . ?
N10 C64 C65 109.8(2) . . ?
C63 C64 C65 124.7(2) . . ?
C66 C65 C64 106.9(2) . . ?
C65 C66 C67 107.2(2) . . ?
N10 C67 C68 125.7(2) . . ?
N10 C67 C66 109.77(19) . . ?
C68 C67 C66 124.5(2) . . ?
C49 C68 C67 125.5(2) . . ?
C49 C68 C87 117.3(2) . . ?
C67 C68 C87 117.1(2) . . ?
C74 C69 C70 118.8(2) . . ?
C74 C69 C53 120.4(2) . . ?
C70 C69 C53 120.9(2) . . ?
C71 C70 C69 120.5(2) . . ?
C72 C71 C70 120.4(2) . . ?
C71 C72 C73 119.3(2) . . ?
C72 C73 C74 120.4(2) . . ?
C73 C74 C69 120.6(2) . . ?
C80 C75 C76 118.8(2) . . ?
C80 C75 C58 121.7(2) . . ?
C76 C75 C58 119.5(2) . . ?
C77 C76 C75 120.3(3) . . ?
C78 C77 C76 120.3(3) . . ?
C79 C78 C77 119.7(2) . . ?
C78 C79 C80 120.6(3) . . ?
C75 C80 C79 120.3(3) . . ?
C82 C81 C86 118.6(2) . . ?
C82 C81 C63 120.7(2) . . ?
C86 C81 C63 120.7(2) . . ?
C83 C82 C81 120.8(2) . . ?
C84 C83 C82 120.1(3) . . ?
C83 C84 C85 119.8(2) . . ?
C84 C85 C86 120.0(2) . . ?
C85 C86 C81 120.7(2) . . ?
C92 C87 C88 119.1(2) . . ?
C92 C87 C68 119.5(2) . . ?
C88 C87 C68 121.4(2) . . ?
C87 C88 C89 120.0(2) . . ?
C90 C89 C88 120.5(2) . . ?
C91 C90 C89 119.8(2) . . ?
C90 C91 C92 120.1(3) . . ?
C87 C92 C91 120.5(2) . . ?
C129 C93 C127 125.8(6) . . ?
C129 C93 C104 116.8(4) . . ?
C127 C93 C104 105.8(5) . . ?
C125 C94 C95 123.5(8) . . ?
C125 C94 C150 118.0(7) . . ?
C95 C94 C150 107.1(7) . . ?
C94 C95 C138 117.0(9) . . ?
C94 C95 C97 109.8(9) . . ?
C138 C95 C97 121.2(7) . . ?
C135 C96 C117 122.2(7) . . ?
C135 C96 C133 117.2(6) . . ?
C117 C96 C133 108.5(6) . . ?
C133 C97 C152 122.2(8) . . ?
C133 C97 C95 119.4(9) . . ?
C152 C97 C95 106.7(7) . . ?
C106 C98 C113 109.3(4) . . ?
C106 C98 C105 119.0(4) . . ?
C113 C98 C105 119.8(4) . . ?
C104 C99 C105 120.5(4) . . ?
C104 C99 C101 120.6(4) . . ?
C105 C99 C101 106.8(4) . . ?
C101 C100 C108 119.6(4) . . ?
C101 C100 C129 122.5(4) . . ?
C108 C100 C129 106.0(4) . . ?
C100 C101 C111 121.7(4) . . ?
C100 C101 C99 117.6(4) . . ?
C111 C101 C99 109.1(4) . . ?
C103 C102 C142 127.4(5) . . ?
C103 C102 C140 118.5(5) . . ?
C142 C102 C140 101.5(5) . . ?
C102 C103 C121 124.3(4) . . ?
C102 C103 C109 116.3(4) . . ?
C121 C103 C109 107.9(5) . . ?
C99 C104 C118 120.0(4) . . ?
C99 C104 C93 120.6(4) . . ?
C118 C104 C93 107.1(4) . . ?
C124 C105 C99 108.9(4) . . ?
C124 C105 C98 121.1(5) . . ?
C99 C105 C98 118.4(4) . . ?
C118 C106 C98 120.9(4) . . ?
C118 C106 C112 120.1(4) . . ?
C98 C106 C112 106.9(4) . . ?
C124 C107 C132 124.2(6) . . ?
C124 C107 C122 118.2(6) . . ?
C132 C107 C122 107.8(4) . . ?
C117 C108 C100 120.7(4) . . ?
C117 C108 C149 119.0(5) . . ?
C100 C108 C149 107.7(5) . . ?
C110 C109 C116 122.2(4) . . ?
C110 C109 C103 118.2(5) . . ?
C116 C109 C103 108.2(5) . . ?
C109 C110 C113 119.8(5) . . ?
C109 C110 C112 122.2(4) . . ?
C113 C110 C112 105.4(4) . . ?
C101 C111 C131 121.9(4) . . ?
C101 C111 C124 107.6(4) . . ?
C131 C111 C124 118.9(5) . . ?
C142 C112 C110 119.6(5) . . ?
C142 C112 C106 121.0(5) . . ?
C110 C112 C106 107.3(4) . . ?
C98 C113 C110 111.1(5) . . ?
C98 C113 C132 118.5(4) . . ?
C110 C113 C132 118.0(5) . . ?
C128 C114 C139 123.3(6) . . ?
C128 C114 C115 116.1(5) . . ?
C139 C114 C115 105.7(5) . . ?
C144 C115 C134 114.5(5) . . ?
C144 C115 C114 125.2(5) . . ?
C134 C115 C114 109.9(5) . . ?
C137 C116 C145 121.2(6) . . ?
C137 C116 C109 107.8(5) . . ?
C145 C116 C109 119.5(5) . . ?
C108 C117 C96 123.6(7) . . ?
C108 C117 C131 117.0(4) . . ?
C96 C117 C131 108.3(6) . . ?
C106 C118 C104 121.1(5) . . ?
C106 C118 C126 118.9(5) . . ?
C104 C118 C126 108.9(5) . . ?
C123 C119 C128 120.4(6) . . ?
C123 C119 C125 121.9(6) . . ?
C128 C119 C125 106.6(5) . . ?
C126 C120 C144 120.8(6) . . ?
C126 C120 C142 120.5(7) . . ?
C144 C120 C142 106.5(5) . . ?
C143 C121 C103 120.4(5) . . ?
C143 C121 C137 119.2(6) . . ?
C103 C121 C137 107.7(4) . . ?
C141 C122 C147 115.3(7) . . ?
C141 C122 C107 123.5(5) . . ?
C147 C122 C107 107.5(5) . . ?
C119 C123 C136 121.6(7) . . ?
C119 C123 C138 115.4(7) . . ?
C136 C123 C138 110.0(5) . . ?
C107 C124 C105 118.6(6) . . ?
C107 C124 C111 120.2(5) . . ?
C105 C124 C111 107.7(5) . . ?
C94 C125 C119 118.2(6) . . ?
C94 C125 C143 120.8(6) . . ?
C119 C125 C143 108.1(5) . . ?
C127 C126 C120 119.7(6) . . ?
C127 C126 C118 108.2(5) . . ?
C120 C126 C118 120.5(6) . . ?
C126 C127 C134 117.9(6) . . ?
C126 C127 C93 110.1(5) . . ?
C134 C127 C93 120.1(6) . . ?
C114 C128 C119 118.4(5) . . ?
C114 C128 C130 120.4(7) . . ?
C119 C128 C130 110.8(6) . . ?
C93 C129 C151 117.5(5) . . ?
C93 C129 C100 122.0(5) . . ?
C151 C129 C100 109.4(5) . . ?
C140 C130 C128 120.8(7) . . ?
C140 C130 C143 119.1(5) . . ?
C128 C130 C143 106.4(6) . . ?
C111 C131 C141 123.5(6) . . ?
C111 C131 C117 119.1(5) . . ?
C141 C131 C117 105.6(5) . . ?
C145 C132 C107 108.3(5) . . ?
C145 C132 C113 121.5(5) . . ?
C107 C132 C113 117.8(5) . . ?
C97 C133 C141 120.3(7) . . ?
C97 C133 C96 121.7(8) . . ?
C141 C133 C96 106.9(5) . . ?
C127 C134 C115 124.5(6) . . ?
C127 C134 C148 117.5(5) . . ?
C115 C134 C148 104.4(5) . . ?
C96 C135 C138 122.5(7) . . ?
C96 C135 C146 114.2(6) . . ?
C138 C135 C146 110.5(6) . . ?
C123 C136 C139 119.2(5) . . ?
C123 C136 C146 107.5(7) . . ?
C139 C136 C146 119.8(6) . . ?
C150 C137 C116 118.9(6) . . ?
C150 C137 C121 121.0(6) . . ?
C116 C137 C121 108.5(5) . . ?
C95 C138 C123 123.9(6) . . ?
C95 C138 C135 118.1(8) . . ?
C123 C138 C135 106.0(7) . . ?
C148 C139 C114 110.4(6) . . ?
C148 C139 C136 120.2(6) . . ?
C114 C139 C136 117.0(6) . . ?
C130 C140 C144 118.9(7) . . ?
C130 C140 C102 117.6(5) . . ?
C144 C140 C102 111.2(6) . . ?
C122 C141 C133 121.5(6) . . ?
C122 C141 C131 115.4(6) . . ?
C133 C141 C131 110.6(6) . . ?
C112 C142 C102 116.1(6) . . ?
C112 C142 C120 119.0(6) . . ?
C102 C142 C120 113.5(6) . . ?
C121 C143 C130 120.0(5) . . ?
C121 C143 C125 120.5(6) . . ?
C130 C143 C125 108.1(5) . . ?
C115 C144 C120 122.3(5) . . ?
C115 C144 C140 118.5(6) . . ?
C120 C144 C140 107.3(6) . . ?
C116 C145 C132 119.0(6) . . ?
C116 C145 C147 117.6(6) . . ?
C132 C145 C147 111.5(5) . . ?
C149 C146 C135 128.0(6) . . ?
C149 C146 C136 115.7(7) . . ?
C135 C146 C136 105.9(5) . . ?
C152 C147 C145 120.1(6) . . ?
C152 C147 C122 123.6(7) . . ?
C145 C147 C122 104.9(6) . . ?
C139 C148 C151 119.4(7) . . ?
C139 C148 C134 109.6(5) . . ?
C151 C148 C134 119.1(6) . . ?
C151 C149 C146 125.6(6) . . ?
C151 C149 C108 108.0(5) . . ?
C146 C149 C108 112.9(7) . . ?
C137 C150 C152 121.6(7) . . ?
C137 C150 C94 120.4(6) . . ?
C152 C150 C94 105.0(7) . . ?
C149 C151 C129 108.9(5) . . ?
C149 C151 C148 119.0(6) . . ?
C129 C151 C148 119.9(6) . . ?
C147 C152 C97 117.0(6) . . ?
C147 C152 C150 120.6(7) . . ?
C97 C152 C150 111.3(8) . . ?
C2S C1S C6S 120.0 . . ?
C2S C1S C7S 120.07(18) . . ?
C6S C1S C7S 119.93(18) . . ?
C1S C2S C3S 120.0 . . ?
C4S C3S C2S 120.0 . . ?
C5S C4S C3S 120.0 . . ?
C4S C5S C6S 120.0 . . ?
C5S C6S C1S 120.0 . . ?
N1S C7S C1S 170.8(5) . . ?
C9S C8S C13S 120.0 . . ?
C9S C8S C14S 119.0(3) . . ?
C13S C8S C14S 121.0(3) . . ?
C10S C9S C8S 120.0 . . ?
C9S C10S C11S 120.0 . . ?
C12S C11S C10S 120.0 . . ?
C13S C12S C11S 120.0 . . ?
C12S C13S C8S 120.0 . . ?
C16S C15S C20S 120.0 . . ?
C16S C15S C21S 119.8(3) . . ?
C20S C15S C21S 120.2(3) . . ?
C15S C16S C17S 120.0 . . ?
C16S C17S C18S 120.0 . . ?
C19S C18S C17S 120.0 . . ?
C18S C19S C20S 120.0 . . ?
C19S C20S C15S 120.0 . . ?
C23S C22S C27S 120.0 . . ?
C23S C22S C28S 120.2(2) . . ?
C27S C22S C28S 119.8(2) . . ?
C24S C23S C22S 120.0 . . ?
C25S C24S C23S 120.0 . . ?
C26S C25S C24S 120.0 . . ?
C25S C26S C27S 120.0 . . ?
C26S C27S C22S 120.0 . . ?
N2S C28S C22S 168.5(10) . . ?
C30S C29S C34S 120.0 . . ?
C30S C29S C35S 130.0(7) . . ?
C34S C29S C35S 109.9(7) . . ?
C31S C30S C29S 120.0 . . ?
C32S C31S C30S 120.0 . . ?
C33S C32S C31S 120.0 . . ?
C34S C33S C32S 120.0 . . ?
C33S C34S C29S 120.0 . . ?
C37S C36S C41S 120.0 . . ?
C37S C36S C42S 116.5(6) . . ?
C41S C36S C42S 123.5(6) . . ?
C36S C37S C38S 120.0 . . ?
C39S C38S C37S 120.0 . . ?
C40S C39S C38S 120.0 . . ?
C39S C40S C41S 120.0 . . ?
C40S C41S C36S 120.0 . . ?
C45S C44S C43S 109.2(14) . . ?
C45S C44S C46S 126.4(10) . 2_757 ?
C43S C44S C46S 123.9(14) . 2_757 ?
C46S C45S C44S 106.7(10) . . ?
C45S C46S C44S 126.9(8) . 2_757 ?
C48S C47S C51S 114.6(8) . . ?
C48S C47S C49S 173.1(11) . . ?
C51S C47S C49S 59.9(9) . . ?
C48S C47S C51S 45.1(7) . 2_757 ?
C51S C47S C51S 71.5(8) . 2_757 ?
C49S C47S C51S 128.3(10) . 2_757 ?
C51S C48S C47S 70.1(9) 2_757 . ?
C51S C48S C50S 69.3(8) 2_757 2_757 ?
C47S C48S C50S 139.4(11) . 2_757 ?
C50S C49S C51S 62.8(5) . . ?
C50S C49S C47S 122.7(10) . . ?
C51S C49S C47S 60.0(5) . . ?
C49S C50S C48S 100.7(10) . 2_757 ?
C49S C50S C51S 58.6(9) . . ?
C48S C50S C51S 44.7(6) 2_757 . ?
C48S C51S C47S 162.3(13) 2_757 . ?
C48S C51S C49S 120.5(11) 2_757 . ?
C47S C51S C49S 60.1(5) . . ?
C48S C51S C47S 64.8(7) 2_757 2_757 ?
C47S C51S C47S 108.5(8) . 2_757 ?
C49S C51S C47S 159.7(13) . 2_757 ?
C48S C51S C50S 65.9(9) 2_757 . ?
C47S C51S C50S 118.6(9) . . ?
C49S C51S C50S 58.6(4) . . ?
C47S C51S C50S 130.7(9) 2_757 . ?
C48S C51S C51S 115.3(12) 2_757 2_757 ?
C47S C51S C51S 55.7(5) . 2_757 ?
C49S C51S C51S 113.5(8) . 2_757 ?
C47S C51S C51S 52.8(6) 2_757 2_757 ?
C50S C51S C51S 165.9(14) . 2_757 ?

loop_
_geom_bond_atom_site_label_1
_geom_bond_atom_site_label_2
_geom_bond_distance
_geom_bond_site_symmetry_2
_geom_bond_publ_flag
Zn1 N4 2.0446(19) . ?
Zn1 N3 2.064(2) . ?
Zn1 N1 2.0711(19) . ?
Zn1 N2 2.076(2) . ?
Zn1 N5 2.2106(19) . ?
Zn2 N10 2.0603(18) . ?
Zn2 N8 2.0629(19) . ?
Zn2 N9 2.0630(19) . ?
Zn2 N7 2.0704(19) . ?
Zn2 N6 2.1787(19) . ?
N1 C1 1.375(3) . ?
N1 C4 1.375(3) . ?
N2 C9 1.365(3) . ?
N2 C6 1.372(3) . ?
N3 C11 1.370(3) . ?
N3 C14 1.371(3) . ?
N4 C19 1.375(3) . ?
N4 C16 1.375(3) . ?
N5 C45 1.326(3) . ?
N5 C48 1.328(3) . ?
N6 C46 1.328(3) . ?
N6 C47 1.328(3) . ?
N7 C52 1.368(3) . ?
N7 C49 1.372(3) . ?
N8 C54 1.369(3) . ?
N8 C57 1.372(3) . ?
N9 C59 1.370(3) . ?
N9 C62 1.379(3) . ?
N10 C67 1.373(3) . ?
N10 C64 1.375(3) . ?
C1 C20 1.404(3) . ?
C1 C2 1.444(3) . ?
C2 C3 1.362(4) . ?
C3 C4 1.444(3) . ?
C4 C5 1.406(3) . ?
C5 C6 1.405(3) . ?
C5 C21 1.498(3) . ?
C6 C7 1.448(3) . ?
C7 C8 1.352(4) . ?
C8 C9 1.450(3) . ?
C9 C10 1.405(3) . ?
C10 C11 1.408(3) . ?
C10 C27 1.495(3) . ?
C11 C12 1.444(3) . ?
C12 C13 1.358(4) . ?
C13 C14 1.445(3) . ?
C14 C15 1.399(3) . ?
C15 C16 1.404(3) . ?
C15 C33 1.498(3) . ?
C16 C17 1.443(3) . ?
C17 C18 1.356(4) . ?
C18 C19 1.443(3) . ?
C19 C20 1.402(3) . ?
C20 C39 1.501(3) . ?
C21 C26 1.388(4) . ?
C21 C22 1.388(4) . ?
C22 C23 1.397(4) . ?
C23 C24 1.375(5) . ?
C24 C25 1.376(5) . ?
C25 C26 1.397(4) . ?
C27 C28 1.395(4) . ?
C27 C32 1.395(4) . ?
C28 C29 1.392(4) . ?
C29 C30 1.380(4) . ?
C30 C31 1.386(4) . ?
C31 C32 1.388(4) . ?
C33 C34 1.390(4) . ?
C33 C38 1.395(4) . ?
C34 C35 1.396(4) . ?
C35 C36 1.380(4) . ?
C36 C37 1.383(4) . ?
C37 C38 1.392(4) . ?
C39 C40 1.373(4) . ?
C39 C44 1.377(4) . ?
C40 C41 1.397(4) . ?
C41 C42 1.361(5) . ?
C42 C43 1.353(5) . ?
C43 C44 1.393(4) . ?
C45 C46 1.383(3) . ?
C47 C48 1.388(3) . ?
C49 C68 1.404(3) . ?
C49 C50 1.444(3) . ?
C50 C51 1.358(3) . ?
C51 C52 1.452(3) . ?
C52 C53 1.404(3) . ?
C53 C54 1.404(3) . ?
C53 C69 1.499(3) . ?
C54 C55 1.450(3) . ?
C55 C56 1.355(3) . ?
C56 C57 1.448(3) . ?
C57 C58 1.398(3) . ?
C58 C59 1.407(3) . ?
C58 C75 1.498(3) . ?
C59 C60 1.443(3) . ?
C60 C61 1.364(3) . ?
C61 C62 1.439(3) . ?
C62 C63 1.404(3) . ?
C63 C64 1.402(3) . ?
C63 C81 1.502(3) . ?
C64 C65 1.448(3) . ?
C65 C66 1.351(3) . ?
C66 C67 1.447(3) . ?
C67 C68 1.404(3) . ?
C68 C87 1.496(3) . ?
C69 C74 1.394(3) . ?
C69 C70 1.395(3) . ?
C70 C71 1.392(3) . ?
C71 C72 1.388(4) . ?
C72 C73 1.388(4) . ?
C73 C74 1.390(3) . ?
C75 C80 1.390(3) . ?
C75 C76 1.396(4) . ?
C76 C77 1.391(4) . ?
C77 C78 1.387(4) . ?
C78 C79 1.369(4) . ?
C79 C80 1.396(4) . ?
C81 C82 1.392(4) . ?
C81 C86 1.392(3) . ?
C82 C83 1.390(3) . ?
C83 C84 1.383(4) . ?
C84 C85 1.384(4) . ?
C85 C86 1.391(4) . ?
C87 C92 1.390(3) . ?
C87 C88 1.394(3) . ?
C88 C89 1.394(4) . ?
C89 C90 1.383(4) . ?
C90 C91 1.381(4) . ?
C91 C92 1.397(3) . ?
C93 C129 1.327(7) . ?
C93 C127 1.427(7) . ?
C93 C104 1.506(7) . ?
C94 C125 1.374(3) . ?
C94 C95 1.392(10) . ?
C94 C150 1.492(10) . ?
C95 C138 1.402(12) . ?
C95 C97 1.431(13) . ?
C96 C135 1.375(3) . ?
C96 C117 1.391(8) . ?
C96 C133 1.477(10) . ?
C97 C133 1.376(3) . ?
C97 C152 1.396(11) . ?
C98 C106 1.391(6) . ?
C98 C113 1.402(7) . ?
C98 C105 1.435(6) . ?
C99 C104 1.368(3) . ?
C99 C105 1.432(6) . ?
C99 C101 1.467(6) . ?
C100 C101 1.336(6) . ?
C100 C108 1.450(6) . ?
C100 C129 1.461(3) . ?
C101 C111 1.370(7) . ?
C102 C103 1.350(7) . ?
C102 C142 1.436(8) . ?
C102 C140 1.476(9) . ?
C103 C121 1.382(7) . ?
C103 C109 1.458(3) . ?
C104 C118 1.397(7) . ?
C105 C124 1.395(7) . ?
C106 C118 1.372(3) . ?
C106 C112 1.488(6) . ?
C107 C124 1.327(7) . ?
C107 C132 1.431(7) . ?
C107 C122 1.500(9) . ?
C108 C117 1.387(8) . ?
C108 C149 1.501(8) . ?
C109 C110 1.397(7) . ?
C109 C116 1.411(8) . ?
C110 C113 1.421(7) . ?
C110 C112 1.458(3) . ?
C111 C131 1.372(3) . ?
C111 C124 1.489(7) . ?
C112 C142 1.366(3) . ?
C113 C132 1.434(8) . ?
C114 C128 1.430(9) . ?
C114 C139 1.432(8) . ?
C114 C115 1.463(3) . ?
C115 C144 1.379(3) . ?
C115 C134 1.458(3) . ?
C116 C137 1.403(8) . ?
C116 C145 1.407(8) . ?
C117 C131 1.476(9) . ?
C118 C126 1.453(8) . ?
C119 C123 1.401(8) . ?
C119 C128 1.444(3) . ?
C119 C125 1.453(3) . ?
C120 C126 1.410(9) . ?
C120 C144 1.413(10) . ?
C120 C142 1.444(9) . ?
C121 C143 1.367(3) . ?
C121 C137 1.460(3) . ?
C122 C141 1.374(3) . ?
C122 C147 1.485(8) . ?
C123 C136 1.450(10) . ?
C123 C138 1.450(11) . ?
C125 C143 1.481(7) . ?
C126 C127 1.391(8) . ?
C127 C134 1.393(8) . ?
C128 C130 1.452(3) . ?
C129 C151 1.445(8) . ?
C130 C140 1.443(9) . ?
C130 C143 1.452(9) . ?
C131 C141 1.438(8) . ?
C132 C145 1.424(8) . ?
C133 C141 1.388(10) . ?
C134 C148 1.473(9) . ?
C135 C138 1.454(3) . ?
C135 C146 1.457(3) . ?
C136 C139 1.477(10) . ?
C136 C146 1.483(8) . ?
C137 C150 1.371(3) . ?
C139 C148 1.398(9) . ?
C140 C144 1.453(3) . ?
C145 C147 1.461(9) . ?
C146 C149 1.397(8) . ?
C147 C152 1.344(11) . ?
C148 C151 1.466(9) . ?
C149 C151 1.392(9) . ?
C150 C152 1.411(9) . ?
N1S C7S 1.189(3) . ?
N2S C28S 1.206(3) . ?
C1S C2S 1.3900 . ?
C1S C6S 1.3900 . ?
C1S C7S 1.453(4) . ?
C2S C3S 1.3900 . ?
C3S C4S 1.3900 . ?
C4S C5S 1.3900 . ?
C5S C6S 1.3900 . ?
C8S C9S 1.3900 . ?
C8S C13S 1.3900 . ?
C8S C14S 1.491(6) . ?
C9S C10S 1.3900 . ?
C10S C11S 1.3900 . ?
C11S C12S 1.3900 . ?
C12S C13S 1.3900 . ?
C15S C16S 1.3900 . ?
C15S C20S 1.3900 . ?
C15S C21S 1.464(6) . ?
C16S C17S 1.3900 . ?
C17S C18S 1.3900 . ?
C18S C19S 1.3900 . ?
C19S C20S 1.3900 . ?
C22S C23S 1.3900 . ?
C22S C27S 1.3900 . ?
C22S C28S 1.501(6) . ?
C23S C24S 1.3900 . ?
C24S C25S 1.3900 . ?
C25S C26S 1.3900 . ?
C26S C27S 1.3900 . ?
C29S C30S 1.3900 . ?
C29S C34S 1.3900 . ?
C29S C35S 1.453(3) . ?
C30S C31S 1.3900 . ?
C31S C32S 1.3900 . ?
C32S C33S 1.3900 . ?
C33S C34S 1.3900 . ?
C36S C37S 1.3900 . ?
C36S C41S 1.3900 . ?
C36S C42S 1.458(3) . ?
C37S C38S 1.3900 . ?
C38S C39S 1.3900 . ?
C39S C40S 1.3900 . ?
C40S C41S 1.3900 . ?
C43S C44S 1.448(3) . ?
C44S C45S 1.394(3) . ?
C44S C46S 1.561(15) 2_757 ?
C45S C46S 1.392(3) . ?
C46S C44S 1.561(15) 2_757 ?
C47S C48S 1.389(3) . ?
C47S C51S 1.391(3) . ?
C47S C49S 1.391(3) . ?
C47S C51S 1.444(14) 2_757 ?
C48S C51S 1.089(15) 2_757 ?
C48S C50S 1.413(17) 2_757 ?
C49S C50S 1.390(3) . ?
C49S C51S 1.39(2) . ?
C50S C48S 1.413(17) 2_757 ?
C50S C51S 1.448(3) . ?
C51S C48S 1.089(15) 2_757 ?
C51S C47S 1.444(14) 2_757 ?
C51S C51S 1.66(2) 2_757 ?

loop_
_geom_torsion_atom_site_label_1
_geom_torsion_atom_site_label_2
_geom_torsion_atom_site_label_3
_geom_torsion_atom_site_label_4
_geom_torsion
_geom_torsion_site_symmetry_1
_geom_torsion_site_symmetry_2
_geom_torsion_site_symmetry_3
_geom_torsion_site_symmetry_4
_geom_torsion_publ_flag
N4 Zn1 N1 C1 -5.03(19) . . . . ?
N3 Zn1 N1 C1 -89.1(4) . . . . ?
N2 Zn1 N1 C1 -169.57(19) . . . . ?
N5 Zn1 N1 C1 103.26(19) . . . . ?
N4 Zn1 N1 C4 172.39(19) . . . . ?
N3 Zn1 N1 C4 88.3(4) . . . . ?
N2 Zn1 N1 C4 7.85(19) . . . . ?
N5 Zn1 N1 C4 -79.32(19) . . . . ?
N4 Zn1 N2 C9 98.3(3) . . . . ?
N3 Zn1 N2 C9 13.85(19) . . . . ?
N1 Zn1 N2 C9 -178.72(19) . . . . ?
N5 Zn1 N2 C9 -82.68(19) . . . . ?
N4 Zn1 N2 C6 -96.7(3) . . . . ?
N3 Zn1 N2 C6 178.86(19) . . . . ?
N1 Zn1 N2 C6 -13.71(19) . . . . ?
N5 Zn1 N2 C6 82.33(19) . . . . ?
N4 Zn1 N3 C11 -170.93(19) . . . . ?
N1 Zn1 N3 C11 -86.9(4) . . . . ?
N2 Zn1 N3 C11 -6.43(19) . . . . ?
N5 Zn1 N3 C11 80.75(19) . . . . ?
N4 Zn1 N3 C14 5.25(19) . . . . ?
N1 Zn1 N3 C14 89.3(4) . . . . ?
N2 Zn1 N3 C14 169.75(19) . . . . ?
N5 Zn1 N3 C14 -103.07(19) . . . . ?
N3 Zn1 N4 C19 175.98(19) . . . . ?
N1 Zn1 N4 C19 8.66(19) . . . . ?
N2 Zn1 N4 C19 91.6(3) . . . . ?
N5 Zn1 N4 C19 -87.4(2) . . . . ?
N3 Zn1 N4 C16 -9.93(19) . . . . ?
N1 Zn1 N4 C16 -177.25(19) . . . . ?
N2 Zn1 N4 C16 -94.3(3) . . . . ?
N5 Zn1 N4 C16 86.70(19) . . . . ?
N4 Zn1 N5 C45 94.8(2) . . . . ?
N3 Zn1 N5 C45 -173.7(2) . . . . ?
N1 Zn1 N5 C45 3.6(2) . . . . ?
N2 Zn1 N5 C45 -85.0(2) . . . . ?
N4 Zn1 N5 C48 -105.5(2) . . . . ?
N3 Zn1 N5 C48 -13.9(2) . . . . ?
N1 Zn1 N5 C48 163.3(2) . . . . ?
N2 Zn1 N5 C48 74.8(2) . . . . ?
N10 Zn2 N6 C46 -84.8(2) . . . . ?
N8 Zn2 N6 C46 94.7(2) . . . . ?
N9 Zn2 N6 C46 -174.7(2) . . . . ?
N7 Zn2 N6 C46 4.9(2) . . . . ?
N10 Zn2 N6 C47 96.4(2) . . . . ?
N8 Zn2 N6 C47 -84.0(2) . . . . ?
N9 Zn2 N6 C47 6.5(2) . . . . ?
N7 Zn2 N6 C47 -173.8(2) . . . . ?
N10 Zn2 N7 C52 -172.22(19) . . . . ?
N8 Zn2 N7 C52 -7.10(19) . . . . ?
N9 Zn2 N7 C52 -90.2(3) . . . . ?
N6 Zn2 N7 C52 91.20(19) . . . . ?
N10 Zn2 N7 C49 10.92(18) . . . . ?
N8 Zn2 N7 C49 176.04(19) . . . . ?
N9 Zn2 N7 C49 92.9(3) . . . . ?
N6 Zn2 N7 C49 -85.66(18) . . . . ?
N10 Zn2 N8 C54 87.0(3) . . . . ?
N9 Zn2 N8 C54 170.75(19) . . . . ?
N7 Zn2 N8 C54 4.86(19) . . . . ?
N6 Zn2 N8 C54 -91.35(19) . . . . ?
N10 Zn2 N8 C57 -93.0(3) . . . . ?
N9 Zn2 N8 C57 -9.20(19) . . . . ?
N7 Zn2 N8 C57 -175.08(19) . . . . ?
N6 Zn2 N8 C57 88.71(19) . . . . ?
N10 Zn2 N9 C59 172.97(19) . . . . ?
N8 Zn2 N9 C59 7.90(19) . . . . ?
N7 Zn2 N9 C59 91.0(3) . . . . ?
N6 Zn2 N9 C59 -90.46(19) . . . . ?
N10 Zn2 N9 C62 -7.26(19) . . . . ?
N8 Zn2 N9 C62 -172.33(19) . . . . ?
N7 Zn2 N9 C62 -89.2(3) . . . . ?
N6 Zn2 N9 C62 89.31(19) . . . . ?
N8 Zn2 N10 C67 -93.5(3) . . . . ?
N9 Zn2 N10 C67 -177.29(18) . . . . ?
N7 Zn2 N10 C67 -11.37(18) . . . . ?
N6 Zn2 N10 C67 84.86(18) . . . . ?
N8 Zn2 N10 C64 94.8(3) . . . . ?
N9 Zn2 N10 C64 10.94(18) . . . . ?
N7 Zn2 N10 C64 176.87(18) . . . . ?
N6 Zn2 N10 C64 -86.91(19) . . . . ?
C4 N1 C1 C20 -177.2(2) . . . . ?
Zn1 N1 C1 C20 0.6(3) . . . . ?
C4 N1 C1 C2 0.5(3) . . . . ?
Zn1 N1 C1 C2 178.32(16) . . . . ?
N1 C1 C2 C3 0.1(3) . . . . ?
C20 C1 C2 C3 177.8(2) . . . . ?
C1 C2 C3 C4 -0.6(3) . . . . ?
C1 N1 C4 C5 176.7(2) . . . . ?
Zn1 N1 C4 C5 -1.1(3) . . . . ?
C1 N1 C4 C3 -0.9(3) . . . . ?
Zn1 N1 C4 C3 -178.69(16) . . . . ?
C2 C3 C4 N1 0.9(3) . . . . ?
C2 C3 C4 C5 -176.7(2) . . . . ?
N1 C4 C5 C6 -4.1(4) . . . . ?
C3 C4 C5 C6 173.1(2) . . . . ?
N1 C4 C5 C21 178.6(2) . . . . ?
C3 C4 C5 C21 -4.2(4) . . . . ?
C9 N2 C6 C5 -178.9(2) . . . . ?
Zn1 N2 C6 C5 13.8(3) . . . . ?
C9 N2 C6 C7 0.8(3) . . . . ?
Zn1 N2 C6 C7 -166.57(17) . . . . ?
C4 C5 C6 N2 -2.7(4) . . . . ?
C21 C5 C6 N2 174.6(2) . . . . ?
C4 C5 C6 C7 177.7(2) . . . . ?
C21 C5 C6 C7 -5.0(4) . . . . ?
N2 C6 C7 C8 -0.3(3) . . . . ?
C5 C6 C7 C8 179.4(2) . . . . ?
C6 C7 C8 C9 -0.3(3) . . . . ?
C6 N2 C9 C10 178.5(2) . . . . ?
Zn1 N2 C9 C10 -14.2(3) . . . . ?
C6 N2 C9 C8 -1.0(3) . . . . ?
Zn1 N2 C9 C8 166.38(17) . . . . ?
C7 C8 C9 N2 0.8(3) . . . . ?
C7 C8 C9 C10 -178.6(2) . . . . ?
N2 C9 C10 C11 2.0(4) . . . . ?
C8 C9 C10 C11 -178.6(2) . . . . ?
N2 C9 C10 C27 -175.5(2) . . . . ?
C8 C9 C10 C27 3.8(4) . . . . ?
C14 N3 C11 C10 -178.5(2) . . . . ?
Zn1 N3 C11 C10 -1.7(3) . . . . ?
C14 N3 C11 C12 0.0(3) . . . . ?
Zn1 N3 C11 C12 176.75(16) . . . . ?
C9 C10 C11 N3 6.6(4) . . . . ?
C27 C10 C11 N3 -175.9(2) . . . . ?
C9 C10 C11 C12 -171.7(2) . . . . ?
C27 C10 C11 C12 5.9(4) . . . . ?
N3 C11 C12 C13 -0.1(3) . . . . ?
C10 C11 C12 C13 178.3(2) . . . . ?
C11 C12 C13 C14 0.2(3) . . . . ?
C11 N3 C14 C15 177.9(2) . . . . ?
Zn1 N3 C14 C15 1.1(3) . . . . ?
C11 N3 C14 C13 0.2(3) . . . . ?
Zn1 N3 C14 C13 -176.63(16) . . . . ?
C12 C13 C14 N3 -0.3(3) . . . . ?
C12 C13 C14 C15 -178.0(2) . . . . ?
N3 C14 C15 C16 -5.9(4) . . . . ?
C13 C14 C15 C16 171.5(2) . . . . ?
N3 C14 C15 C33 176.5(2) . . . . ?
C13 C14 C15 C33 -6.1(4) . . . . ?
C19 N4 C16 C15 -176.0(2) . . . . ?
Zn1 N4 C16 C15 9.0(3) . . . . ?
C19 N4 C16 C17 2.5(3) . . . . ?
Zn1 N4 C16 C17 -172.54(16) . . . . ?
C14 C15 C16 N4 0.5(4) . . . . ?
C33 C15 C16 N4 178.1(2) . . . . ?
C14 C15 C16 C17 -177.7(2) . . . . ?
C33 C15 C16 C17 -0.1(3) . . . . ?
N4 C16 C17 C18 -2.1(3) . . . . ?
C15 C16 C17 C18 176.4(2) . . . . ?
C16 C17 C18 C19 0.8(3) . . . . ?
C16 N4 C19 C20 176.5(2) . . . . ?
Zn1 N4 C19 C20 -8.4(3) . . . . ?
C16 N4 C19 C18 -2.0(3) . . . . ?
Zn1 N4 C19 C18 173.05(16) . . . . ?
C17 C18 C19 N4 0.7(3) . . . . ?
C17 C18 C19 C20 -177.8(2) . . . . ?
N4 C19 C20 C1 1.2(4) . . . . ?
C18 C19 C20 C1 179.5(2) . . . . ?
N4 C19 C20 C39 -174.2(2) . . . . ?
C18 C19 C20 C39 4.1(4) . . . . ?
N1 C1 C20 C19 2.9(4) . . . . ?
C2 C1 C20 C19 -174.5(2) . . . . ?
N1 C1 C20 C39 178.3(2) . . . . ?
C2 C1 C20 C39 0.9(4) . . . . ?
C6 C5 C21 C26 106.2(3) . . . . ?
C4 C5 C21 C26 -76.3(3) . . . . ?
C6 C5 C21 C22 -71.8(3) . . . . ?
C4 C5 C21 C22 105.7(3) . . . . ?
C26 C21 C22 C23 -0.4(5) . . . . ?
C5 C21 C22 C23 177.6(3) . . . . ?
C21 C22 C23 C24 -0.1(6) . . . . ?
C22 C23 C24 C25 0.4(5) . . . . ?
C23 C24 C25 C26 -0.2(5) . . . . ?
C22 C21 C26 C25 0.6(4) . . . . ?
C5 C21 C26 C25 -177.4(2) . . . . ?
C24 C25 C26 C21 -0.3(4) . . . . ?
C9 C10 C27 C28 -116.1(3) . . . . ?
C11 C10 C27 C28 66.1(3) . . . . ?
C9 C10 C27 C32 63.6(3) . . . . ?
C11 C10 C27 C32 -114.1(3) . . . . ?
C32 C27 C28 C29 -1.0(4) . . . . ?
C10 C27 C28 C29 178.7(2) . . . . ?
C27 C28 C29 C30 -0.1(4) . . . . ?
C28 C29 C30 C31 0.6(4) . . . . ?
C29 C30 C31 C32 0.0(4) . . . . ?
C30 C31 C32 C27 -1.1(4) . . . . ?
C28 C27 C32 C31 1.6(4) . . . . ?
C10 C27 C32 C31 -178.1(2) . . . . ?
C14 C15 C33 C34 104.0(3) . . . . ?
C16 C15 C33 C34 -73.8(3) . . . . ?
C14 C15 C33 C38 -76.5(3) . . . . ?
C16 C15 C33 C38 105.7(3) . . . . ?
C38 C33 C34 C35 -1.4(4) . . . . ?
C15 C33 C34 C35 178.1(3) . . . . ?
C33 C34 C35 C36 0.6(5) . . . . ?
C34 C35 C36 C37 0.2(5) . . . . ?
C35 C36 C37 C38 -0.3(5) . . . . ?
C36 C37 C38 C33 -0.4(5) . . . . ?
C34 C33 C38 C37 1.3(4) . . . . ?
C15 C33 C38 C37 -178.2(3) . . . . ?
C19 C20 C39 C40 83.4(3) . . . . ?
C1 C20 C39 C40 -92.4(3) . . . . ?
C19 C20 C39 C44 -93.5(3) . . . . ?
C1 C20 C39 C44 90.7(3) . . . . ?
C44 C39 C40 C41 -0.2(6) . . . . ?
C20 C39 C40 C41 -177.2(3) . . . . ?
C39 C40 C41 C42 -0.7(7) . . . . ?
C40 C41 C42 C43 1.5(6) . . . . ?
C41 C42 C43 C44 -1.4(6) . . . . ?
C40 C39 C44 C43 0.3(5) . . . . ?
C20 C39 C44 C43 177.3(3) . . . . ?
C42 C43 C44 C39 0.4(6) . . . . ?
C48 N5 C45 C46 -2.1(4) . . . . ?
Zn1 N5 C45 C46 158.4(2) . . . . ?
C47 N6 C46 C45 1.5(4) . . . . ?
Zn2 N6 C46 C45 -177.3(2) . . . . ?
N5 C45 C46 N6 0.2(5) . . . . ?
C46 N6 C47 C48 -1.3(4) . . . . ?
Zn2 N6 C47 C48 177.5(2) . . . . ?
C45 N5 C48 C47 2.4(4) . . . . ?
Zn1 N5 C48 C47 -157.9(2) . . . . ?
N6 C47 C48 N5 -0.7(5) . . . . ?
C52 N7 C49 C68 175.7(2) . . . . ?
Zn2 N7 C49 C68 -6.9(3) . . . . ?
C52 N7 C49 C50 -1.0(3) . . . . ?
Zn2 N7 C49 C50 176.34(15) . . . . ?
N7 C49 C50 C51 -0.3(3) . . . . ?
C68 C49 C50 C51 -177.1(2) . . . . ?
C49 C50 C51 C52 1.4(3) . . . . ?
C49 N7 C52 C53 -176.3(2) . . . . ?
Zn2 N7 C52 C53 6.3(3) . . . . ?
C49 N7 C52 C51 1.9(3) . . . . ?
Zn2 N7 C52 C51 -175.47(15) . . . . ?
C50 C51 C52 N7 -2.1(3) . . . . ?
C50 C51 C52 C53 176.2(2) . . . . ?
N7 C52 C53 C54 -0.4(4) . . . . ?
C51 C52 C53 C54 -178.4(2) . . . . ?
N7 C52 C53 C69 177.3(2) . . . . ?
C51 C52 C53 C69 -0.7(3) . . . . ?
C57 N8 C54 C53 178.5(2) . . . . ?
Zn2 N8 C54 C53 -1.5(3) . . . . ?
C57 N8 C54 C55 0.6(3) . . . . ?
Zn2 N8 C54 C55 -179.37(16) . . . . ?
C52 C53 C54 N8 -2.2(4) . . . . ?
C69 C53 C54 N8 -179.8(2) . . . . ?
C52 C53 C54 C55 175.4(2) . . . . ?
C69 C53 C54 C55 -2.2(3) . . . . ?
N8 C54 C55 C56 -0.9(3) . . . . ?
C53 C54 C55 C56 -178.8(2) . . . . ?
C54 C55 C56 C57 0.8(3) . . . . ?
C54 N8 C57 C58 -175.4(2) . . . . ?
Zn2 N8 C57 C58 4.5(3) . . . . ?
C54 N8 C57 C56 -0.1(3) . . . . ?
Zn2 N8 C57 C56 179.85(16) . . . . ?
C55 C56 C57 N8 -0.4(3) . . . . ?
C55 C56 C57 C58 175.0(2) . . . . ?
N8 C57 C58 C59 5.8(4) . . . . ?
C56 C57 C58 C59 -168.9(2) . . . . ?
N8 C57 C58 C75 -174.2(2) . . . . ?
C56 C57 C58 C75 11.1(3) . . . . ?
C62 N9 C59 C58 178.5(2) . . . . ?
Zn2 N9 C59 C58 -1.7(3) . . . . ?
C62 N9 C59 C60 0.0(3) . . . . ?
Zn2 N9 C59 C60 179.85(16) . . . . ?
C57 C58 C59 N9 -7.4(4) . . . . ?
C75 C58 C59 N9 172.7(2) . . . . ?
C57 C58 C59 C60 170.9(2) . . . . ?
C75 C58 C59 C60 -9.0(3) . . . . ?
N9 C59 C60 C61 0.2(3) . . . . ?
C58 C59 C60 C61 -178.3(2) . . . . ?
C59 C60 C61 C62 -0.4(3) . . . . ?
C59 N9 C62 C63 -179.0(2) . . . . ?
Zn2 N9 C62 C63 1.2(3) . . . . ?
C59 N9 C62 C61 -0.3(3) . . . . ?
Zn2 N9 C62 C61 179.92(16) . . . . ?
C60 C61 C62 N9 0.4(3) . . . . ?
C60 C61 C62 C63 179.1(2) . . . . ?
N9 C62 C63 C64 5.2(4) . . . . ?
C61 C62 C63 C64 -173.4(2) . . . . ?
N9 C62 C63 C81 -176.7(2) . . . . ?
C61 C62 C63 C81 4.7(3) . . . . ?
C67 N10 C64 C63 177.8(2) . . . . ?
Zn2 N10 C64 C63 -9.1(3) . . . . ?
C67 N10 C64 C65 -1.3(2) . . . . ?
Zn2 N10 C64 C65 171.84(15) . . . . ?
C62 C63 C64 N10 -1.0(4) . . . . ?
C81 C63 C64 N10 -179.1(2) . . . . ?
C62 C63 C64 C65 178.0(2) . . . . ?
C81 C63 C64 C65 -0.1(3) . . . . ?
N10 C64 C65 C66 1.0(3) . . . . ?
C63 C64 C65 C66 -178.1(2) . . . . ?
C64 C65 C66 C67 -0.3(3) . . . . ?
C64 N10 C67 C68 -179.0(2) . . . . ?
Zn2 N10 C67 C68 7.9(3) . . . . ?
C64 N10 C67 C66 1.1(2) . . . . ?
Zn2 N10 C67 C66 -172.05(15) . . . . ?
C65 C66 C67 N10 -0.5(3) . . . . ?
C65 C66 C67 C68 179.6(2) . . . . ?
N7 C49 C68 C67 -1.6(4) . . . . ?
C50 C49 C68 C67 174.7(2) . . . . ?
N7 C49 C68 C87 -177.5(2) . . . . ?
C50 C49 C68 C87 -1.2(3) . . . . ?
N10 C67 C68 C49 1.0(4) . . . . ?
C66 C67 C68 C49 -179.0(2) . . . . ?
N10 C67 C68 C87 177.0(2) . . . . ?
C66 C67 C68 C87 -3.1(3) . . . . ?
C52 C53 C69 C74 -62.1(3) . . . . ?
C54 C53 C69 C74 115.7(2) . . . . ?
C52 C53 C69 C70 116.8(2) . . . . ?
C54 C53 C69 C70 -65.4(3) . . . . ?
C74 C69 C70 C71 0.8(4) . . . . ?
C53 C69 C70 C71 -178.2(2) . . . . ?
C69 C70 C71 C72 0.7(4) . . . . ?
C70 C71 C72 C73 -1.5(4) . . . . ?
C71 C72 C73 C74 0.8(4) . . . . ?
C72 C73 C74 C69 0.6(4) . . . . ?
C70 C69 C74 C73 -1.4(3) . . . . ?
C53 C69 C74 C73 177.5(2) . . . . ?
C57 C58 C75 C80 -108.3(3) . . . . ?
C59 C58 C75 C80 71.6(3) . . . . ?
C57 C58 C75 C76 72.5(3) . . . . ?
C59 C58 C75 C76 -107.5(3) . . . . ?
C80 C75 C76 C77 -0.4(4) . . . . ?
C58 C75 C76 C77 178.8(3) . . . . ?
C75 C76 C77 C78 -0.4(5) . . . . ?
C76 C77 C78 C79 1.0(5) . . . . ?
C77 C78 C79 C80 -0.7(5) . . . . ?
C76 C75 C80 C79 0.6(4) . . . . ?
C58 C75 C80 C79 -178.5(2) . . . . ?
C78 C79 C80 C75 -0.1(4) . . . . ?
C64 C63 C81 C82 72.4(3) . . . . ?
C62 C63 C81 C82 -105.8(3) . . . . ?
C64 C63 C81 C86 -106.5(3) . . . . ?
C62 C63 C81 C86 75.2(3) . . . . ?
C86 C81 C82 C83 0.1(4) . . . . ?
C63 C81 C82 C83 -178.9(2) . . . . ?
C81 C82 C83 C84 0.3(4) . . . . ?
C82 C83 C84 C85 -0.5(4) . . . . ?
C83 C84 C85 C86 0.4(4) . . . . ?
C84 C85 C86 C81 0.0(4) . . . . ?
C82 C81 C86 C85 -0.3(4) . . . . ?
C63 C81 C86 C85 178.7(2) . . . . ?
C49 C68 C87 C92 109.4(3) . . . . ?
C67 C68 C87 C92 -66.9(3) . . . . ?
C49 C68 C87 C88 -70.5(3) . . . . ?
C67 C68 C87 C88 113.2(3) . . . . ?
C92 C87 C88 C89 0.4(4) . . . . ?
C68 C87 C88 C89 -179.7(2) . . . . ?
C87 C88 C89 C90 -0.1(4) . . . . ?
C88 C89 C90 C91 -0.2(4) . . . . ?
C89 C90 C91 C92 0.1(4) . . . . ?
C88 C87 C92 C91 -0.5(4) . . . . ?
C68 C87 C92 C91 179.6(2) . . . . ?
C90 C91 C92 C87 0.3(4) . . . . ?
C125 C94 C95 C138 -2.0(8) . . . . ?
C150 C94 C95 C138 -144.6(5) . . . . ?
C125 C94 C95 C97 141.3(6) . . . . ?
C150 C94 C95 C97 -1.3(6) . . . . ?
C94 C95 C97 C133 -142.5(6) . . . . ?
C138 C95 C97 C133 -1.0(9) . . . . ?
C94 C95 C97 C152 1.3(6) . . . . ?
C138 C95 C97 C152 142.8(6) . . . . ?
C108 C100 C101 C111 -0.6(5) . . . . ?
C129 C100 C101 C111 136.7(4) . . . . ?
C108 C100 C101 C99 -139.7(4) . . . . ?
C129 C100 C101 C99 -2.3(6) . . . . ?
C104 C99 C101 C100 1.6(5) . . . . ?
C105 C99 C101 C100 144.2(4) . . . . ?
C104 C99 C101 C111 -142.2(4) . . . . ?
C105 C99 C101 C111 0.4(4) . . . . ?
C142 C102 C103 C121 -133.8(5) . . . . ?
C140 C102 C103 C121 0.7(5) . . . . ?
C142 C102 C103 C109 5.0(6) . . . . ?
C140 C102 C103 C109 139.4(4) . . . . ?
C105 C99 C104 C118 0.2(6) . . . . ?
C101 C99 C104 C118 137.7(4) . . . . ?
C105 C99 C104 C93 -137.1(4) . . . . ?
C101 C99 C104 C93 0.5(6) . . . . ?
C129 C93 C104 C99 -2.0(6) . . . . ?
C127 C93 C104 C99 143.5(4) . . . . ?
C129 C93 C104 C118 -144.0(4) . . . . ?
C127 C93 C104 C118 1.4(4) . . . . ?
C104 C99 C105 C124 143.1(4) . . . . ?
C101 C99 C105 C124 0.5(4) . . . . ?
C104 C99 C105 C98 -0.5(5) . . . . ?
C101 C99 C105 C98 -143.1(3) . . . . ?
C106 C98 C105 C124 -138.8(4) . . . . ?
C113 C98 C105 C124 0.1(6) . . . . ?
C106 C98 C105 C99 0.2(5) . . . . ?
C113 C98 C105 C99 139.1(4) . . . . ?
C113 C98 C106 C118 -142.5(4) . . . . ?
C105 C98 C106 C118 0.3(5) . . . . ?
C113 C98 C106 C112 0.1(4) . . . . ?
C105 C98 C106 C112 142.9(3) . . . . ?
C101 C100 C108 C117 2.1(5) . . . . ?
C129 C100 C108 C117 -141.4(4) . . . . ?
C101 C100 C108 C149 143.5(4) . . . . ?
C129 C100 C108 C149 0.0(4) . . . . ?
C102 C103 C109 C110 -0.1(5) . . . . ?
C121 C103 C109 C110 145.0(4) . . . . ?
C102 C103 C109 C116 -144.4(4) . . . . ?
C121 C103 C109 C116 0.7(4) . . . . ?
C116 C109 C110 C113 -0.5(6) . . . . ?
C103 C109 C110 C113 -139.6(4) . . . . ?
C116 C109 C110 C112 135.7(5) . . . . ?
C103 C109 C110 C112 -3.4(6) . . . . ?
C100 C101 C111 C131 -0.4(6) . . . . ?
C99 C101 C111 C131 141.6(4) . . . . ?
C100 C101 C111 C124 -143.1(4) . . . . ?
C99 C101 C111 C124 -1.1(4) . . . . ?
C109 C110 C112 C142 2.4(6) . . . . ?
C113 C110 C112 C142 143.9(4) . . . . ?
C109 C110 C112 C106 -140.3(4) . . . . ?
C113 C110 C112 C106 1.1(4) . . . . ?
C118 C106 C112 C142 0.0(6) . . . . ?
C98 C106 C112 C142 -142.9(4) . . . . ?
C118 C106 C112 C110 142.2(4) . . . . ?
C98 C106 C112 C110 -0.8(4) . . . . ?
C106 C98 C113 C110 0.6(5) . . . . ?
C105 C98 C113 C110 -141.8(4) . . . . ?
C106 C98 C113 C132 142.1(4) . . . . ?
C105 C98 C113 C132 -0.3(6) . . . . ?
C109 C110 C113 C98 141.5(4) . . . . ?
C112 C110 C113 C98 -1.1(5) . . . . ?
C109 C110 C113 C132 -0.2(6) . . . . ?
C112 C110 C113 C132 -142.8(4) . . . . ?
C128 C114 C115 C144 -1.0(7) . . . . ?
C139 C114 C115 C144 -141.5(5) . . . . ?
C128 C114 C115 C134 141.6(4) . . . . ?
C139 C114 C115 C134 1.1(5) . . . . ?
C110 C109 C116 C137 -143.3(4) . . . . ?
C103 C109 C116 C137 -0.7(5) . . . . ?
C110 C109 C116 C145 0.3(7) . . . . ?
C103 C109 C116 C145 142.9(5) . . . . ?
C100 C108 C117 C96 137.1(5) . . . . ?
C149 C108 C117 C96 0.0(7) . . . . ?
C100 C108 C117 C131 -2.4(5) . . . . ?
C149 C108 C117 C131 -139.6(4) . . . . ?
C135 C96 C117 C108 -0.3(8) . . . . ?
C133 C96 C117 C108 -141.5(5) . . . . ?
C135 C96 C117 C131 142.2(5) . . . . ?
C133 C96 C117 C131 1.0(5) . . . . ?
C98 C106 C118 C104 -0.6(6) . . . . ?
C112 C106 C118 C104 -138.4(4) . . . . ?
C98 C106 C118 C126 139.3(4) . . . . ?
C112 C106 C118 C126 1.5(6) . . . . ?
C99 C104 C118 C106 0.4(6) . . . . ?
C93 C104 C118 C106 142.7(4) . . . . ?
C99 C104 C118 C126 -143.1(4) . . . . ?
C93 C104 C118 C126 -0.8(4) . . . . ?
C102 C103 C121 C143 -0.1(6) . . . . ?
C109 C103 C121 C143 -141.7(4) . . . . ?
C102 C103 C121 C137 141.2(4) . . . . ?
C109 C103 C121 C137 -0.3(4) . . . . ?
C124 C107 C122 C141 -6.3(7) . . . . ?
C132 C107 C122 C141 141.1(5) . . . . ?
C124 C107 C122 C147 -144.6(4) . . . . ?
C132 C107 C122 C147 2.8(5) . . . . ?
C128 C119 C123 C136 1.8(8) . . . . ?
C125 C119 C123 C136 -137.2(6) . . . . ?
C128 C119 C123 C138 139.2(5) . . . . ?
C125 C119 C123 C138 0.2(6) . . . . ?
C132 C107 C124 C105 -0.9(7) . . . . ?
C122 C107 C124 C105 140.7(5) . . . . ?
C132 C107 C124 C111 -136.8(5) . . . . ?
C122 C107 C124 C111 4.8(6) . . . . ?
C99 C105 C124 C107 -141.9(4) . . . . ?
C98 C105 C124 C107 0.5(6) . . . . ?
C99 C105 C124 C111 -1.1(4) . . . . ?
C98 C105 C124 C111 141.3(4) . . . . ?
C101 C111 C124 C107 141.4(4) . . . . ?
C131 C111 C124 C107 -2.6(6) . . . . ?
C101 C111 C124 C105 1.4(5) . . . . ?
C131 C111 C124 C105 -142.6(4) . . . . ?
C95 C94 C125 C119 0.3(8) . . . . ?
C150 C94 C125 C119 139.1(5) . . . . ?
C95 C94 C125 C143 -136.7(6) . . . . ?
C150 C94 C125 C143 2.1(7) . . . . ?
C123 C119 C125 C94 0.6(7) . . . . ?
C128 C119 C125 C94 -143.1(5) . . . . ?
C123 C119 C125 C143 142.6(4) . . . . ?
C128 C119 C125 C143 -1.2(5) . . . . ?
C144 C120 C126 C127 1.6(7) . . . . ?
C142 C120 C126 C127 138.8(6) . . . . ?
C144 C120 C126 C118 -137.2(6) . . . . ?
C142 C120 C126 C118 0.1(8) . . . . ?
C106 C118 C126 C127 -144.5(4) . . . . ?
C104 C118 C126 C127 -0.1(5) . . . . ?
C106 C118 C126 C120 -1.6(7) . . . . ?
C104 C118 C126 C120 142.8(5) . . . . ?
C120 C126 C127 C134 0.8(6) . . . . ?
C118 C126 C127 C134 144.0(4) . . . . ?
C120 C126 C127 C93 -142.2(4) . . . . ?
C118 C126 C127 C93 1.1(5) . . . . ?
C129 C93 C127 C126 139.9(5) . . . . ?
C104 C93 C127 C126 -1.5(5) . . . . ?
C129 C93 C127 C134 -2.2(7) . . . . ?
C104 C93 C127 C134 -143.5(4) . . . . ?
C139 C114 C128 C119 -5.1(7) . . . . ?
C115 C114 C128 C119 -138.0(5) . . . . ?
C139 C114 C128 C130 136.6(5) . . . . ?
C115 C114 C128 C130 3.7(7) . . . . ?
C123 C119 C128 C114 1.6(7) . . . . ?
C125 C119 C128 C114 146.0(4) . . . . ?
C123 C119 C128 C130 -143.6(5) . . . . ?
C125 C119 C128 C130 0.9(6) . . . . ?
C127 C93 C129 C151 3.7(7) . . . . ?
C104 C93 C129 C151 141.4(4) . . . . ?
C127 C93 C129 C100 -136.3(5) . . . . ?
C104 C93 C129 C100 1.4(6) . . . . ?
C101 C100 C129 C93 0.7(7) . . . . ?
C108 C100 C129 C93 143.0(4) . . . . ?
C101 C100 C129 C151 -142.1(4) . . . . ?
C108 C100 C129 C151 0.2(4) . . . . ?
C114 C128 C130 C140 -4.5(7) . . . . ?
C119 C128 C130 C140 139.9(6) . . . . ?
C114 C128 C130 C143 -144.5(5) . . . . ?
C119 C128 C130 C143 -0.2(5) . . . . ?
C101 C111 C131 C141 -137.5(5) . . . . ?
C124 C111 C131 C141 1.1(7) . . . . ?
C101 C111 C131 C117 0.1(6) . . . . ?
C124 C111 C131 C117 138.7(4) . . . . ?
C108 C117 C131 C111 1.4(6) . . . . ?
C96 C117 C131 C111 -143.9(4) . . . . ?
C108 C117 C131 C141 145.6(4) . . . . ?
C96 C117 C131 C141 0.3(5) . . . . ?
C124 C107 C132 C145 143.5(5) . . . . ?
C122 C107 C132 C145 -1.4(5) . . . . ?
C124 C107 C132 C113 0.7(7) . . . . ?
C122 C107 C132 C113 -144.2(4) . . . . ?
C98 C113 C132 C145 -137.7(5) . . . . ?
C110 C113 C132 C145 1.2(6) . . . . ?
C98 C113 C132 C107 -0.1(6) . . . . ?
C110 C113 C132 C107 138.8(4) . . . . ?
C152 C97 C133 C141 2.2(9) . . . . ?
C95 C97 C133 C141 140.2(7) . . . . ?
C152 C97 C133 C96 -136.9(7) . . . . ?
C95 C97 C133 C96 1.1(8) . . . . ?
C135 C96 C133 C97 -1.6(8) . . . . ?
C117 C96 C133 C97 141.7(5) . . . . ?
C135 C96 C133 C141 -145.4(5) . . . . ?
C117 C96 C133 C141 -2.0(5) . . . . ?
C126 C127 C134 C115 -5.1(7) . . . . ?
C93 C127 C134 C115 134.1(6) . . . . ?
C126 C127 C134 C148 -139.4(5) . . . . ?
C93 C127 C134 C148 -0.2(6) . . . . ?
C144 C115 C134 C127 6.7(8) . . . . ?
C114 C115 C134 C127 -140.2(5) . . . . ?
C144 C115 C134 C148 145.8(5) . . . . ?
C114 C115 C134 C148 -1.2(5) . . . . ?
C117 C96 C135 C138 -136.0(6) . . . . ?
C133 C96 C135 C138 2.0(7) . . . . ?
C117 C96 C135 C146 1.9(7) . . . . ?
C133 C96 C135 C146 139.9(5) . . . . ?
C119 C123 C136 C139 -1.8(7) . . . . ?
C138 C123 C136 C139 -141.2(5) . . . . ?
C119 C123 C136 C146 138.8(5) . . . . ?
C138 C123 C136 C146 -0.6(5) . . . . ?
C145 C116 C137 C150 1.2(7) . . . . ?
C109 C116 C137 C150 144.1(5) . . . . ?
C145 C116 C137 C121 -142.4(5) . . . . ?
C109 C116 C137 C121 0.5(5) . . . . ?
C143 C121 C137 C150 -0.9(7) . . . . ?
C103 C121 C137 C150 -142.8(5) . . . . ?
C143 C121 C137 C116 141.8(5) . . . . ?
C103 C121 C137 C116 -0.1(5) . . . . ?
C94 C95 C138 C123 3.0(8) . . . . ?
C97 C95 C138 C123 -135.9(6) . . . . ?
C94 C95 C138 C135 140.2(6) . . . . ?
C97 C95 C138 C135 1.3(8) . . . . ?
C119 C123 C138 C95 -2.1(7) . . . . ?
C136 C123 C138 C95 140.0(5) . . . . ?
C119 C123 C138 C135 -143.6(4) . . . . ?
C136 C123 C138 C135 -1.4(5) . . . . ?
C96 C135 C138 C95 -1.8(8) . . . . ?
C146 C135 C138 C95 -141.1(6) . . . . ?
C96 C135 C138 C123 142.2(6) . . . . ?
C146 C135 C138 C123 3.0(5) . . . . ?
C128 C114 C139 C148 -137.4(5) . . . . ?
C115 C114 C139 C148 -0.5(6) . . . . ?
C128 C114 C139 C136 5.0(7) . . . . ?
C115 C114 C139 C136 141.8(4) . . . . ?
C123 C136 C139 C148 137.1(5) . . . . ?
C146 C136 C139 C148 1.3(7) . . . . ?
C123 C136 C139 C114 -1.4(6) . . . . ?
C146 C136 C139 C114 -137.2(5) . . . . ?
C128 C130 C140 C144 2.3(7) . . . . ?
C143 C130 C140 C144 137.5(5) . . . . ?
C128 C130 C140 C102 -136.7(5) . . . . ?
C143 C130 C140 C102 -1.6(5) . . . . ?
C103 C102 C140 C130 0.2(5) . . . . ?
C142 C102 C140 C130 144.8(4) . . . . ?
C103 C102 C140 C144 -141.8(4) . . . . ?
C142 C102 C140 C144 2.9(5) . . . . ?
C147 C122 C141 C133 1.7(7) . . . . ?
C107 C122 C141 C133 -133.8(6) . . . . ?
C147 C122 C141 C131 140.1(5) . . . . ?
C107 C122 C141 C131 4.7(7) . . . . ?
C97 C133 C141 C122 -1.9(8) . . . . ?
C96 C133 C141 C122 142.5(5) . . . . ?
C97 C133 C141 C131 -142.1(5) . . . . ?
C96 C133 C141 C131 2.3(5) . . . . ?
C111 C131 C141 C122 -2.2(7) . . . . ?
C117 C131 C141 C122 -144.5(5) . . . . ?
C111 C131 C141 C133 140.6(5) . . . . ?
C117 C131 C141 C133 -1.7(5) . . . . ?
C110 C112 C142 C102 2.0(6) . . . . ?
C106 C112 C142 C102 139.6(4) . . . . ?
C110 C112 C142 C120 -139.2(5) . . . . ?
C106 C112 C142 C120 -1.6(7) . . . . ?
C103 C102 C142 C112 -6.0(7) . . . . ?
C140 C102 C142 C112 -146.2(4) . . . . ?
C103 C102 C142 C120 137.3(5) . . . . ?
C140 C102 C142 C120 -2.9(5) . . . . ?
C126 C120 C142 C112 1.5(8) . . . . ?
C144 C120 C142 C112 144.1(5) . . . . ?
C126 C120 C142 C102 -140.6(5) . . . . ?
C144 C120 C142 C102 2.0(5) . . . . ?
C103 C121 C143 C130 -1.3(6) . . . . ?
C137 C121 C143 C130 -138.4(5) . . . . ?
C103 C121 C143 C125 137.8(4) . . . . ?
C137 C121 C143 C125 0.7(6) . . . . ?
C140 C130 C143 C121 2.2(6) . . . . ?
C128 C130 C143 C121 143.0(4) . . . . ?
C140 C130 C143 C125 -141.4(4) . . . . ?
C128 C130 C143 C125 -0.6(5) . . . . ?
C94 C125 C143 C121 -1.4(7) . . . . ?
C119 C125 C143 C121 -142.2(5) . . . . ?
C94 C125 C143 C130 141.9(5) . . . . ?
C119 C125 C143 C130 1.1(5) . . . . ?
C134 C115 C144 C120 -4.1(7) . . . . ?
C114 C115 C144 C120 137.0(5) . . . . ?
C134 C115 C144 C140 -142.2(5) . . . . ?
C114 C115 C144 C140 -1.1(7) . . . . ?
C126 C120 C144 C115 0.3(7) . . . . ?
C142 C120 C144 C115 -142.1(5) . . . . ?
C126 C120 C144 C140 142.4(5) . . . . ?
C142 C120 C144 C140 0.0(5) . . . . ?
C130 C140 C144 C115 0.4(7) . . . . ?
C102 C140 C144 C115 141.9(5) . . . . ?
C130 C140 C144 C120 -143.3(5) . . . . ?
C102 C140 C144 C120 -1.9(5) . . . . ?
C137 C116 C145 C132 139.3(5) . . . . ?
C109 C116 C145 C132 0.6(7) . . . . ?
C137 C116 C145 C147 -0.3(7) . . . . ?
C109 C116 C145 C147 -139.1(5) . . . . ?
C107 C132 C145 C116 -142.5(5) . . . . ?
C113 C132 C145 C116 -1.3(7) . . . . ?
C107 C132 C145 C147 -0.5(5) . . . . ?
C113 C132 C145 C147 140.6(5) . . . . ?
C96 C135 C146 C149 -3.5(7) . . . . ?
C138 C135 C146 C149 139.3(5) . . . . ?
C96 C135 C146 C136 -146.2(4) . . . . ?
C138 C135 C146 C136 -3.3(5) . . . . ?
C123 C136 C146 C149 -145.6(4) . . . . ?
C139 C136 C146 C149 -5.3(7) . . . . ?
C123 C136 C146 C135 2.4(5) . . . . ?
C139 C136 C146 C135 142.7(5) . . . . ?
C116 C145 C147 C152 0.0(7) . . . . ?
C132 C145 C147 C152 -142.5(5) . . . . ?
C116 C145 C147 C122 144.7(4) . . . . ?
C132 C145 C147 C122 2.2(5) . . . . ?
C141 C122 C147 C152 -2.0(7) . . . . ?
C107 C122 C147 C152 140.1(5) . . . . ?
C141 C122 C147 C145 -145.1(5) . . . . ?
C107 C122 C147 C145 -3.0(5) . . . . ?
C114 C139 C148 C151 142.4(5) . . . . ?
C136 C139 C148 C151 1.4(7) . . . . ?
C114 C139 C148 C134 -0.2(6) . . . . ?
C136 C139 C148 C134 -141.2(5) . . . . ?
C127 C134 C148 C139 143.3(4) . . . . ?
C115 C134 C148 C139 0.9(5) . . . . ?
C127 C134 C148 C151 0.7(7) . . . . ?
C115 C134 C148 C151 -141.8(5) . . . . ?
C135 C146 C149 C151 -132.5(7) . . . . ?
C136 C146 C149 C151 7.2(7) . . . . ?
C135 C146 C149 C108 3.2(7) . . . . ?
C136 C146 C149 C108 142.9(4) . . . . ?
C117 C108 C149 C151 142.0(5) . . . . ?
C100 C108 C149 C151 -0.1(5) . . . . ?
C117 C108 C149 C146 -1.3(6) . . . . ?
C100 C108 C149 C146 -143.4(4) . . . . ?
C116 C137 C150 C152 -1.7(8) . . . . ?
C121 C137 C150 C152 137.2(6) . . . . ?
C116 C137 C150 C94 -137.3(5) . . . . ?
C121 C137 C150 C94 1.6(7) . . . . ?
C125 C94 C150 C137 -2.2(7) . . . . ?
C95 C94 C150 C137 142.7(5) . . . . ?
C125 C94 C150 C152 -144.2(5) . . . . ?
C95 C94 C150 C152 0.8(6) . . . . ?
C146 C149 C151 C129 137.6(5) . . . . ?
C108 C149 C151 C129 0.2(5) . . . . ?
C146 C149 C151 C148 -4.7(8) . . . . ?
C108 C149 C151 C148 -142.1(4) . . . . ?
C93 C129 C151 C149 -144.9(4) . . . . ?
C100 C129 C151 C149 -0.2(5) . . . . ?
C93 C129 C151 C148 -3.0(7) . . . . ?
C100 C129 C151 C148 141.7(5) . . . . ?
C139 C148 C151 C149 0.0(7) . . . . ?
C134 C148 C151 C149 139.1(5) . . . . ?
C139 C148 C151 C129 -138.1(5) . . . . ?
C134 C148 C151 C129 0.9(7) . . . . ?
C145 C147 C152 C97 140.3(6) . . . . ?
C122 C147 C152 C97 2.3(8) . . . . ?
C145 C147 C152 C150 -0.5(8) . . . . ?
C122 C147 C152 C150 -138.4(6) . . . . ?
C133 C97 C152 C147 -2.4(9) . . . . ?
C95 C97 C152 C147 -144.9(5) . . . . ?
C133 C97 C152 C150 141.8(6) . . . . ?
C95 C97 C152 C150 -0.7(6) . . . . ?
C137 C150 C152 C147 1.4(9) . . . . ?
C94 C150 C152 C147 142.7(6) . . . . ?
C137 C150 C152 C97 -141.4(6) . . . . ?
C94 C150 C152 C97 0.0(6) . . . . ?
C6S C1S C2S C3S 0.0 . . . . ?
C7S C1S C2S C3S -179.6(2) . . . . ?
C1S C2S C3S C4S 0.0 . . . . ?
C2S C3S C4S C5S 0.0 . . . . ?
C3S C4S C5S C6S 0.0 . . . . ?
C4S C5S C6S C1S 0.0 . . . . ?
C2S C1S C6S C5S 0.0 . . . . ?
C7S C1S C6S C5S 179.6(2) . . . . ?
C2S C1S C7S N1S 83(3) . . . . ?
C6S C1S C7S N1S -97(3) . . . . ?
C13S C8S C9S C10S 0.0 . . . . ?
C14S C8S C9S C10S -178.2(3) . . . . ?
C8S C9S C10S C11S 0.0 . . . . ?
C9S C10S C11S C12S 0.0 . . . . ?
C10S C11S C12S C13S 0.0 . . . . ?
C11S C12S C13S C8S 0.0 . . . . ?
C9S C8S C13S C12S 0.0 . . . . ?
C14S C8S C13S C12S 178.2(3) . . . . ?
C20S C15S C16S C17S 0.0 . . . . ?
C21S C15S C16S C17S -179.6(3) . . . . ?
C15S C16S C17S C18S 0.0 . . . . ?
C16S C17S C18S C19S 0.0 . . . . ?
C17S C18S C19S C20S 0.0 . . . . ?
C18S C19S C20S C15S 0.0 . . . . ?
C16S C15S C20S C19S 0.0 . . . . ?
C21S C15S C20S C19S 179.6(3) . . . . ?
C27S C22S C23S C24S 0.0 . . . . ?
C28S C22S C23S C24S 179.3(3) . . . . ?
C22S C23S C24S C25S 0.0 . . . . ?
C23S C24S C25S C26S 0.0 . . . . ?
C24S C25S C26S C27S 0.0 . . . . ?
C25S C26S C27S C22S 0.0 . . . . ?
C23S C22S C27S C26S 0.0 . . . . ?
C28S C22S C27S C26S -179.3(3) . . . . ?
C23S C22S C28S N2S -107(5) . . . . ?
C27S C22S C28S N2S 72(5) . . . . ?
C34S C29S C30S C31S 0.0 . . . . ?
C35S C29S C30S C31S 177.5(11) . . . . ?
C29S C30S C31S C32S 0.0 . . . . ?
C30S C31S C32S C33S 0.0 . . . . ?
C31S C32S C33S C34S 0.0 . . . . ?
C32S C33S C34S C29S 0.0 . . . . ?
C30S C29S C34S C33S 0.0 . . . . ?
C35S C29S C34S C33S -177.9(9) . . . . ?
C41S C36S C37S C38S 0.0 . . . . ?
C42S C36S C37S C38S -178.3(9) . . . . ?
C36S C37S C38S C39S 0.0 . . . . ?
C37S C38S C39S C40S 0.0 . . . . ?
C38S C39S C40S C41S 0.0 . . . . ?
C39S C40S C41S C36S 0.0 . . . . ?
C37S C36S C41S C40S 0.0 . . . . ?
C42S C36S C41S C40S 178.2(9) . . . . ?
C43S C44S C45S C46S -171.6(14) . . . . ?
C46S C44S C45S C46S 0.4(18) 2_757 . . . ?
C44S C45S C46S C44S -0.4(18) . . . 2_757 ?
C51S C47S C48S C51S -18.5(15) . . . 2_757 ?
C49S C47S C48S C51S 18(10) . . . 2_757 ?
C51S C47S C48S C50S -19(2) . . . 2_757 ?
C49S C47S C48S C50S 18(11) . . . 2_757 ?
C51S C47S C48S C50S -0.1(16) 2_757 . . 2_757 ?
C48S C47S C49S C50S -42(12) . . . . ?
C51S C47S C49S C50S -3.6(17) . . . . ?
C51S C47S C49S C50S -26(3) 2_757 . . . ?
C48S C47S C49S C51S -39(10) . . . . ?
C51S C47S C49S C51S -22.5(19) 2_757 . . . ?
C51S C49S C50S C48S 15.9(13) . . . 2_757 ?
C47S C49S C50S C48S 19(3) . . . 2_757 ?
C47S C49S C50S C51S 3.5(17) . . . . ?
C48S C47S C51S C48S 78(4) . . . 2_757 ?
C49S C47S C51S C48S -97(4) . . . 2_757 ?
C51S C47S C51S C48S 65(4) 2_757 . . 2_757 ?
C48S C47S C51S C49S 175.3(15) . . . . ?
C51S C47S C51S C49S 161.6(16) 2_757 . . . ?
C48S C47S C51S C47S 13.7(11) . . . 2_757 ?
C49S C47S C51S C47S -161.6(16) . . . 2_757 ?
C51S C47S C51S C47S 0.0 2_757 . . 2_757 ?
C48S C47S C51S C50S 178.5(11) . . . . ?
C49S C47S C51S C50S 3.3(16) . . . . ?
C51S C47S C51S C50S 164.8(17) 2_757 . . . ?
C48S C47S C51S C51S 13.7(11) . . . 2_757 ?
C49S C47S C51S C51S -161.6(16) . . . 2_757 ?
C50S C49S C51S C48S -23.9(18) . . . 2_757 ?
C47S C49S C51S C48S 159.5(15) . . . 2_757 ?
C50S C49S C51S C47S 176.6(16) . . . . ?
C50S C49S C51S C47S -124(3) . . . 2_757 ?
C47S C49S C51S C47S 60(3) . . . 2_757 ?
C47S C49S C51S C50S -176.6(16) . . . . ?
C50S C49S C51S C51S -166.8(16) . . . 2_757 ?
C47S C49S C51S C51S 16.6(14) . . . 2_757 ?
C49S C50S C51S C48S 157.5(18) . . . 2_757 ?
C49S C50S C51S C47S -3.3(16) . . . . ?
C48S C50S C51S C47S -160.8(15) 2_757 . . . ?
C48S C50S C51S C49S -157.5(18) 2_757 . . . ?
C49S C50S C51S C47S 157.6(19) . . . 2_757 ?
C48S C50S C51S C47S 0.1(13) 2_757 . . 2_757 ?
C49S C50S C51S C51S 59(5) . . . 2_757 ?
C48S C50S C51S C51S -98(5) 2_757 . . 2_757 ?
